data_4518165
loop_
_publ_author_name
'Sugawara, Masumi'
'Ohnishi, Rikako'
'Ezawa, Tetsuya'
'Akakabe, Mai'
'Sawamura, Miki'
'Hojo, Daiki'
'Hashizume, Daisuke'
'Sohtome, Yoshihiro'
'Sodeoka, Mikiko'

_publ_section_title
;
 Regiodivergent Oxidative Cross-Coupling of Catechols with Persistent
 tert-Carbon Radicals
;
_journal_name_full 'ACS Catalysis'
_journal_page_first 12770
_journal_page_last 12782
_journal_paper_doi 10.1021/acscatal.0c03986
_journal_year 2020
_chemical_absolute_configuration rmad
_chemical_formula_moiety 'C88 H66 O2 P4 Pd2, 2(B F4), 2(C4 H8 O2)'
_chemical_formula_sum 'C96 H82 B2 F8 O6 P4 Pd2'
_chemical_formula_weight 1841.91
_space_group_crystal_system orthorhombic
_space_group_IT_number 19
_space_group_name_Hall 'P 2ac 2ab'
_space_group_name_H-M_alt 'P 21 21 21'
_atom_sites_solution_hydrogens mixed
_atom_sites_solution_primary direct
_atom_sites_solution_secondary difmap
_audit_creation_method SHELXL-2018/3
_cell_angle_alpha 90
_cell_angle_beta 90
_cell_angle_gamma 90
_cell_formula_units_Z 4
_cell_length_a 13.7004(2)
_cell_length_b 20.3764(3)
_cell_length_c 29.3278(5)
_cell_measurement_reflns_used 56811
_cell_measurement_temperature 90
_cell_measurement_theta_max 32.5930
_cell_measurement_theta_min 1.7440
_cell_volume 8187.3(2)
_computing_cell_refinement 'CrysAlisPro 1.171.39.9f (Rigaku OD, 2015)'
_computing_data_collection CrystalClear
_computing_data_reduction 'CrysAlisPro 1.171.39.9f (Rigaku OD, 2015)'
_computing_molecular_graphics SHELXLE
_computing_publication_material 'SHELXL-2018/1 (Sheldrick, 2018)'
_computing_structure_refinement 'SHELXL-2018/1 (Sheldrick, 2018)'
_computing_structure_solution SHELXT-2014/5
_diffrn_ambient_temperature 90
_diffrn_detector_area_resol_mean 7.31
_diffrn_measured_fraction_theta_full 1.000
_diffrn_measured_fraction_theta_max 0.958
_diffrn_measurement_device_type 'Rigaku AFC-8 with Saturn70 CCD'
_diffrn_measurement_method \w-scan
_diffrn_radiation_type MoK\a
_diffrn_radiation_wavelength 0.71073
_diffrn_reflns_av_R_equivalents 0.0813
_diffrn_reflns_av_unetI/netI 0.0714
_diffrn_reflns_Laue_measured_fraction_full 1.000
_diffrn_reflns_Laue_measured_fraction_max 0.958
_diffrn_reflns_limit_h_max 19
_diffrn_reflns_limit_h_min -20
_diffrn_reflns_limit_k_max 30
_diffrn_reflns_limit_k_min -30
_diffrn_reflns_limit_l_max 40
_diffrn_reflns_limit_l_min -44
_diffrn_reflns_number 188450
_diffrn_reflns_point_group_measured_fraction_full 1.000
_diffrn_reflns_point_group_measured_fraction_max 0.940
_diffrn_reflns_theta_full 25.242
_diffrn_reflns_theta_max 32.659
_diffrn_reflns_theta_min 1.641
_diffrn_source 'Fine-focus rotating anode'
_exptl_absorpt_coefficient_mu 0.593
_exptl_absorpt_correction_T_max 1.00000
_exptl_absorpt_correction_T_min 0.97618
_exptl_absorpt_correction_type multi-scan
_exptl_absorpt_process_details
;
 CrysAlisPro 1.171.39.9f (Rigaku Oxford Diffraction, 2015)
 Empirical absorption correction using spherical harmonics,
 implemented in SCALE3 ABSPACK scaling algorithm.
;
_exptl_crystal_colour 'pale yellow'
_exptl_crystal_density_diffrn 1.494
_exptl_crystal_description block
_exptl_crystal_F_000 3760
_exptl_crystal_size_max 0.071
_exptl_crystal_size_mid 0.066
_exptl_crystal_size_min 0.062
_refine_diff_density_max 0.757
_refine_diff_density_min -0.588
_refine_diff_density_rms 0.093
_refine_ls_abs_structure_details
;
 Flack x determined using 8124 quotients [(I+)-(I-)]/[(I+)+(I-)]
 (Parsons, Flack and Wagner, Acta Cryst. B69 (2013) 249-259).
;
_refine_ls_abs_structure_Flack -0.049(7)
_refine_ls_extinction_method none
_refine_ls_goodness_of_fit_ref 1.038
_refine_ls_hydrogen_treatment mixed
_refine_ls_matrix_type full
_refine_ls_number_parameters 1317
_refine_ls_number_reflns 28200
_refine_ls_number_restraints 679
_refine_ls_restrained_S_all 1.049
_refine_ls_R_factor_all 0.0762
_refine_ls_R_factor_gt 0.0492
_refine_ls_shift/su_max 0.008
_refine_ls_shift/su_mean 0.000
_refine_ls_structure_factor_coef Fsqd
_refine_ls_weighting_details 'w=1/[\s^2^(Fo^2^)+(0.0410P)^2^+2.6071P] where P=(Fo^2^+2Fc^2^)/3'
_refine_ls_weighting_scheme calc
_refine_ls_wR_factor_gt 0.0910
_refine_ls_wR_factor_ref 0.0994
_reflns_Friedel_coverage 0.823
_reflns_Friedel_fraction_full 1.000
_reflns_Friedel_fraction_max 0.918
_reflns_number_gt 21952
_reflns_number_total 28200
_reflns_threshold_expression 'I > 2\s(I)'
_cod_data_source_file cs0c03986_si_003.cif
_cod_data_source_block MSU660-revised
_cod_database_code 4518165
_shelx_shelxl_version_number 2018/3
_shelx_space_group_comment
;
The symmetry employed for this shelxl refinement is uniquely defined
by the following loop, which should always be used as a source of
symmetry information in preference to the above space-group names.
They are only intended as comments.
;
_shelx_estimated_absorpt_t_min 0.959
_shelx_estimated_absorpt_t_max 0.964

loop_
_space_group_symop_operation_xyz
'x, y, z'
'-x+1/2, -y, z+1/2'
'-x, y+1/2, -z+1/2'
'x+1/2, -y+1/2, -z'

loop_
_atom_site_label
_atom_site_type_symbol
_atom_site_fract_x
_atom_site_fract_y
_atom_site_fract_z
_atom_site_U_iso_or_equiv
_atom_site_adp_type
_atom_site_occupancy
_atom_site_site_symmetry_order
_atom_site_calc_flag
_atom_site_refinement_flags_posn
_atom_site_refinement_flags_adp
_atom_site_refinement_flags_occupancy
_atom_site_disorder_assembly
_atom_site_disorder_group
Pd1 Pd 0.80981(2) 0.38000(2) 0.78750(2) 0.01714(6) Uani 1 1 d . . . . .
Pd2 Pd 0.69754(2) 0.39077(2) 0.69489(2) 0.01990(7) Uani 1 1 d . . . . .
P1 P 0.85421(8) 0.29391(5) 0.83034(4) 0.0185(2) Uani 1 1 d . . . . .
P2 P 0.82987(7) 0.44953(5) 0.84582(4) 0.0172(2) Uani 1 1 d . . . . .
P3 P 0.63905(9) 0.30755(5) 0.65428(4) 0.0246(2) Uani 1 1 d . . . . .
P4 P 0.61898(8) 0.46553(5) 0.65206(4) 0.0210(2) Uani 1 1 d . . . . .
O1 O 0.7886(2) 0.32720(14) 0.72868(10) 0.0265(7) Uani 1 1 d D . . . .
H1H H 0.772(4) 0.2896(8) 0.7287(19) 0.040 Uiso 1 1 d D U . . .
O2 O 0.7747(3) 0.45300(17) 0.73915(10) 0.0286(7) Uani 1 1 d D . . . .
H2HA H 0.803(6) 0.487(2) 0.738(4) 0.043 Uiso 0.5 1 d D U P . .
H2HB H 0.741(6) 0.482(3) 0.749(3) 0.043 Uiso 0.5 1 d D U P . .
C1 C 0.9486(3) 0.35184(19) 0.90489(14) 0.0204(8) Uani 1 1 d . . . . .
C2 C 0.9592(3) 0.31426(19) 0.86555(14) 0.0199(8) Uani 1 1 d . . . . .
C3 C 1.0530(3) 0.2991(2) 0.84867(14) 0.0227(9) Uani 1 1 d . . . . .
H3 H 1.059355 0.273101 0.821960 0.027 Uiso 1 1 calc R U . . .
C4 C 1.1346(3) 0.3215(2) 0.87038(15) 0.0248(9) Uani 1 1 d . . . . .
H4 H 1.197050 0.312173 0.857883 0.030 Uiso 1 1 calc R U . . .
C5 C 1.1279(3) 0.3581(2) 0.91082(15) 0.0244(9) Uani 1 1 d . . . . .
C6 C 1.2127(3) 0.3794(2) 0.93407(15) 0.0283(9) Uani 1 1 d . . . . .
H6 H 1.275157 0.369974 0.921587 0.034 Uiso 1 1 calc R U . . .
C7 C 1.2062(4) 0.4133(2) 0.97414(15) 0.0283(10) Uani 1 1 d . . . . .
H7 H 1.263663 0.426883 0.989643 0.034 Uiso 1 1 calc R U . . .
C8 C 1.1129(4) 0.4279(2) 0.99232(15) 0.0277(10) Uani 1 1 d . . . . .
H8 H 1.108015 0.451139 1.020292 0.033 Uiso 1 1 calc R U . . .
C9 C 1.0295(3) 0.4088(2) 0.97005(14) 0.0248(9) Uani 1 1 d . . . . .
H9 H 0.967556 0.419799 0.982478 0.030 Uiso 1 1 calc R U . . .
C10 C 1.0345(3) 0.37290(18) 0.92877(14) 0.0208(8) Uani 1 1 d . . . . .
C11 C 0.8515(3) 0.37116(19) 0.92309(14) 0.0219(8) Uani 1 1 d . . . . .
C12 C 0.7938(3) 0.41748(18) 0.90137(13) 0.0206(8) Uani 1 1 d . . . . .
C13 C 0.7017(3) 0.4356(2) 0.91984(15) 0.0264(9) Uani 1 1 d . . . . .
H13 H 0.662468 0.467104 0.904531 0.032 Uiso 1 1 calc R U . . .
C14 C 0.6696(3) 0.4081(2) 0.95938(16) 0.0312(11) Uani 1 1 d . . . . .
H14 H 0.607849 0.420583 0.971250 0.037 Uiso 1 1 calc R U . . .
C15 C 0.7260(4) 0.3614(2) 0.98303(16) 0.0301(10) Uani 1 1 d . . . . .
C16 C 0.6941(5) 0.3344(2) 1.02518(16) 0.0397(12) Uani 1 1 d . . . . .
H16 H 0.633374 0.347459 1.037913 0.048 Uiso 1 1 calc R U . . .
C17 C 0.7508(4) 0.2900(3) 1.04711(18) 0.0430(14) Uani 1 1 d . . . . .
H17 H 0.730044 0.273135 1.075721 0.052 Uiso 1 1 calc R U . . .
C18 C 0.8391(4) 0.2683(2) 1.02865(17) 0.0381(12) Uani 1 1 d . . . . .
H18 H 0.876094 0.235869 1.044201 0.046 Uiso 1 1 calc R U . . .
C19 C 0.8727(4) 0.2935(2) 0.98829(15) 0.0302(10) Uani 1 1 d . . . . .
H19 H 0.932939 0.278709 0.976030 0.036 Uiso 1 1 calc R U . . .
C20 C 0.8174(4) 0.3417(2) 0.96481(14) 0.0257(9) Uani 1 1 d . . . . .
C21 C 0.7604(3) 0.2608(2) 0.86716(14) 0.0217(8) Uani 1 1 d . . . . .
C22 C 0.6652(3) 0.2823(2) 0.86343(15) 0.0268(10) Uani 1 1 d . . . . .
H22 H 0.648175 0.314368 0.841288 0.032 Uiso 1 1 calc R U . . .
C23 C 0.5942(4) 0.2566(2) 0.89237(17) 0.0346(11) Uani 1 1 d . . . . .
H23 H 0.528699 0.271696 0.890308 0.041 Uiso 1 1 calc R U . . .
C24 C 0.6188(4) 0.2094(2) 0.92398(17) 0.0368(12) Uani 1 1 d . . . . .
H24 H 0.570080 0.191945 0.943586 0.044 Uiso 1 1 calc R U . . .
C25 C 0.7140(4) 0.1873(2) 0.92735(17) 0.0384(12) Uani 1 1 d . . . . .
H25 H 0.730153 0.154268 0.948965 0.046 Uiso 1 1 calc R U . . .
C26 C 0.7860(4) 0.2130(2) 0.89934(15) 0.0288(10) Uani 1 1 d . . . . .
H26 H 0.851616 0.198363 0.901903 0.035 Uiso 1 1 calc R U . . .
C27 C 0.8934(3) 0.22745(19) 0.79275(15) 0.0219(8) Uani 1 1 d . . . . .
C28 C 0.9495(3) 0.2427(2) 0.75479(15) 0.0262(9) Uani 1 1 d . . . . .
H28 H 0.965706 0.287162 0.748677 0.031 Uiso 1 1 calc R U . . .
C29 C 0.9822(3) 0.1938(2) 0.72568(18) 0.0330(11) Uani 1 1 d . . . . .
H29 H 1.022002 0.204380 0.700213 0.040 Uiso 1 1 calc R U . . .
C30 C 0.9559(4) 0.1289(3) 0.7342(2) 0.0411(13) Uani 1 1 d . . . . .
H30 H 0.976974 0.095082 0.714211 0.049 Uiso 1 1 calc R U . . .
C31 C 0.9001(4) 0.1140(3) 0.7711(2) 0.0455(14) Uani 1 1 d . . . . .
H31 H 0.883105 0.069522 0.776678 0.055 Uiso 1 1 calc R U . . .
C32 C 0.8672(3) 0.1623(2) 0.80090(18) 0.0325(10) Uani 1 1 d . . . . .
H32 H 0.827603 0.151206 0.826344 0.039 Uiso 1 1 calc R U . . .
C33 C 0.7514(3) 0.5184(2) 0.83184(15) 0.0220(9) Uani 1 1 d . . . . .
C34 C 0.7883(3) 0.58157(19) 0.82485(14) 0.0242(9) Uani 1 1 d . . . . .
H34 H 0.854312 0.590971 0.832293 0.029 Uiso 1 1 calc R U . . .
C35 C 0.7293(4) 0.6306(2) 0.80717(17) 0.0339(11) Uani 1 1 d . . . . .
H35 H 0.755032 0.673291 0.802364 0.041 Uiso 1 1 calc R U . . .
C36 C 0.6330(4) 0.6173(3) 0.79651(17) 0.0421(13) Uani 1 1 d . . . . .
H36 H 0.592800 0.650875 0.784197 0.051 Uiso 1 1 calc R U . . .
C37 C 0.5953(3) 0.5557(2) 0.80366(18) 0.0359(11) Uani 1 1 d . . . . .
H37 H 0.528729 0.547116 0.796742 0.043 Uiso 1 1 calc R U . . .
C38 C 0.6535(3) 0.5059(2) 0.82090(17) 0.0294(10) Uani 1 1 d . . . . .
H38 H 0.627124 0.463298 0.825303 0.035 Uiso 1 1 calc R U . . .
C39 C 0.9526(3) 0.48104(19) 0.85209(14) 0.0187(8) Uani 1 1 d . . . . .
C40 C 0.9748(3) 0.5221(2) 0.88861(14) 0.0223(9) Uani 1 1 d . . . . .
H40 H 0.925399 0.534775 0.909546 0.027 Uiso 1 1 calc R U . . .
C41 C 1.0705(3) 0.5444(2) 0.89415(17) 0.0301(10) Uani 1 1 d . . . . .
H41 H 1.085825 0.573011 0.918693 0.036 Uiso 1 1 calc R U . . .
C42 C 1.1424(3) 0.5254(2) 0.86454(17) 0.0309(10) Uani 1 1 d . . . . .
H42 H 1.207601 0.539931 0.869048 0.037 Uiso 1 1 calc R U . . .
C43 C 1.1202(3) 0.4849(2) 0.82800(17) 0.0295(10) Uani 1 1 d . . . . .
H43 H 1.170212 0.472044 0.807453 0.035 Uiso 1 1 calc R U . . .
C44 C 1.0257(3) 0.4632(2) 0.82123(15) 0.0227(9) Uani 1 1 d . . . . .
H44 H 1.010535 0.436370 0.795733 0.027 Uiso 1 1 calc R U . . .
C45 C 0.5051(3) 0.3597(2) 0.59196(15) 0.0258(9) Uani 1 1 d . . . . .
C46 C 0.5183(3) 0.3176(2) 0.62839(16) 0.0257(9) Uani 1 1 d . . . . .
C47 C 0.4385(4) 0.2864(2) 0.64915(17) 0.0324(11) Uani 1 1 d . . . . .
H47 H 0.448834 0.257866 0.674320 0.039 Uiso 1 1 calc R U . . .
C48 C 0.3467(4) 0.2967(2) 0.63346(17) 0.0341(11) Uani 1 1 d . . . . .
H48 H 0.293543 0.275066 0.647792 0.041 Uiso 1 1 calc R U . . .
C49 C 0.3286(3) 0.3387(2) 0.59650(17) 0.0295(10) Uani 1 1 d . . . . .
C50 C 0.2323(4) 0.3526(2) 0.58136(18) 0.0329(11) Uani 1 1 d . . . . .
H50 H 0.178492 0.332427 0.596211 0.039 Uiso 1 1 calc R U . . .
C51 C 0.2157(3) 0.3942(2) 0.54619(18) 0.0345(11) Uani 1 1 d . . . . .
H51 H 0.150714 0.403456 0.536978 0.041 Uiso 1 1 calc R U . . .
C52 C 0.2943(4) 0.4236(2) 0.52330(16) 0.0304(10) Uani 1 1 d . . . . .
H52 H 0.282232 0.451712 0.498097 0.036 Uiso 1 1 calc R U . . .
C53 C 0.3888(4) 0.4120(2) 0.53706(16) 0.0273(10) Uani 1 1 d . . . . .
H53 H 0.441362 0.432111 0.521226 0.033 Uiso 1 1 calc R U . . .
C54 C 0.4085(3) 0.3702(2) 0.57464(16) 0.0261(9) Uani 1 1 d . . . . .
C55 C 0.5888(3) 0.3957(2) 0.56991(15) 0.0253(9) Uani 1 1 d . . . . .
C56 C 0.6384(3) 0.4465(2) 0.59165(15) 0.0240(9) Uani 1 1 d . . . . .
C57 C 0.7141(3) 0.4802(2) 0.56879(17) 0.0332(11) Uani 1 1 d . . . . .
H57 H 0.746217 0.515620 0.583608 0.040 Uiso 1 1 calc R U . . .
C58 C 0.7418(4) 0.4628(3) 0.52600(18) 0.0377(12) Uani 1 1 d . . . . .
H58 H 0.793677 0.485637 0.511531 0.045 Uiso 1 1 calc R U . . .
C59 C 0.6939(4) 0.4108(2) 0.50258(16) 0.0349(11) Uani 1 1 d . . . . .
C60 C 0.7220(4) 0.3920(3) 0.45793(17) 0.0430(13) Uani 1 1 d . . . . .
H60 H 0.771964 0.415834 0.442743 0.052 Uiso 1 1 calc R U . . .
C61 C 0.6782(5) 0.3398(3) 0.43615(18) 0.0478(15) Uani 1 1 d . . . . .
H61 H 0.698644 0.326857 0.406525 0.057 Uiso 1 1 calc R U . . .
C62 C 0.6030(5) 0.3061(3) 0.45859(18) 0.0444(14) Uani 1 1 d . . . . .
H62 H 0.572583 0.270027 0.443828 0.053 Uiso 1 1 calc R U . . .
C63 C 0.5722(4) 0.3241(3) 0.50149(17) 0.0377(12) Uani 1 1 d . . . . .
H63 H 0.520389 0.300645 0.515618 0.045 Uiso 1 1 calc R U . . .
C64 C 0.6165(3) 0.3768(2) 0.52466(15) 0.0284(9) Uani 1 1 d . . . . .
C65 C 0.6292(4) 0.2381(2) 0.69310(17) 0.0300(10) Uani 1 1 d . . . . .
C66 C 0.6658(4) 0.1759(2) 0.68173(19) 0.0381(12) Uani 1 1 d . . . . .
H66 H 0.694835 0.168299 0.652777 0.046 Uiso 1 1 calc R U . . .
C67 C 0.6590(4) 0.1255(2) 0.7135(2) 0.0457(13) Uani 1 1 d . . . . .
H67 H 0.683227 0.083134 0.706064 0.055 Uiso 1 1 calc R U . . .
C68 C 0.6178(4) 0.1359(2) 0.7555(2) 0.0440(14) Uani 1 1 d . . . . .
H68 H 0.613901 0.100919 0.776852 0.053 Uiso 1 1 calc R U . . .
C69 C 0.5816(4) 0.1975(3) 0.76678(19) 0.0384(12) Uani 1 1 d . . . . .
H69 H 0.552569 0.204497 0.795785 0.046 Uiso 1 1 calc R U . . .
C70 C 0.5878(4) 0.2485(2) 0.73600(17) 0.0328(11) Uani 1 1 d . . . . .
H70 H 0.563934 0.290739 0.743987 0.039 Uiso 1 1 calc R U . . .
C71 C 0.7280(18) 0.2868(17) 0.6103(11) 0.037(3) Uani 0.669(9) 1 d . U P A 1
C72 C 0.7085(9) 0.2412(10) 0.5765(8) 0.043(3) Uani 0.669(9) 1 d . U P A 1
H72 H 0.649139 0.217118 0.576911 0.052 Uiso 0.669(9) 1 calc R U P A 1
C73 C 0.7772(9) 0.2306(6) 0.5413(4) 0.054(3) Uani 0.669(9) 1 d . U P A 1
H73 H 0.768332 0.195635 0.520262 0.065 Uiso 0.669(9) 1 calc R U P A 1
C74 C 0.8557(9) 0.2708(8) 0.5376(4) 0.077(3) Uani 0.669(9) 1 d . U P A 1
H74 H 0.897888 0.265960 0.512133 0.092 Uiso 0.669(9) 1 calc R U P A 1
C75 C 0.8758(7) 0.3165(7) 0.5684(3) 0.066(3) Uani 0.669(9) 1 d . U P A 1
H75 H 0.933177 0.342400 0.565921 0.079 Uiso 0.669(9) 1 calc R U P A 1
C76 C 0.8114(7) 0.3259(5) 0.6044(3) 0.045(2) Uani 0.669(9) 1 d . U P A 1
H76 H 0.824172 0.359914 0.625705 0.055 Uiso 0.669(9) 1 calc R U P A 1
C71B C 0.715(4) 0.283(4) 0.609(2) 0.041(4) Uani 0.331(9) 1 d . U P A 2
C72B C 0.682(2) 0.238(2) 0.5768(15) 0.042(4) Uani 0.331(9) 1 d . U P A 2
H72B H 0.615107 0.227013 0.575071 0.051 Uiso 0.331(9) 1 calc R U P A 2
C73B C 0.7480(18) 0.2089(12) 0.5476(9) 0.048(4) Uani 0.331(9) 1 d . U P A 2
H73B H 0.727004 0.178535 0.525096 0.057 Uiso 0.331(9) 1 calc R U P A 2
C74B C 0.8517(17) 0.2263(12) 0.5523(8) 0.060(4) Uani 0.331(9) 1 d . U P A 2
H74B H 0.897107 0.209891 0.530690 0.072 Uiso 0.331(9) 1 calc R U P A 2
C75B C 0.8857(17) 0.2668(14) 0.5881(8) 0.070(3) Uani 0.331(9) 1 d . U P A 2
H75B H 0.953039 0.276913 0.591215 0.084 Uiso 0.331(9) 1 calc R U P A 2
C76B C 0.8166(16) 0.2913(12) 0.6188(7) 0.057(3) Uani 0.331(9) 1 d . U P A 2
H76B H 0.836815 0.313267 0.645784 0.068 Uiso 0.331(9) 1 calc R U P A 2
C77 C 0.6732(3) 0.5459(2) 0.66174(15) 0.0279(10) Uani 1 1 d . . . . .
C78 C 0.6167(4) 0.6021(2) 0.66646(18) 0.0362(11) Uani 1 1 d . . . . .
H78 H 0.547545 0.599184 0.664911 0.043 Uiso 1 1 calc R U . . .
C79 C 0.6609(5) 0.6626(3) 0.6734(2) 0.0477(14) Uani 1 1 d . . . . .
H79 H 0.622031 0.701047 0.676146 0.057 Uiso 1 1 calc R U . . .
C80 C 0.7606(5) 0.6669(3) 0.6764(2) 0.0522(16) Uani 1 1 d . . . . .
H80 H 0.790289 0.708414 0.681565 0.063 Uiso 1 1 calc R U . . .
C81 C 0.8184(4) 0.6118(3) 0.6720(2) 0.0542(16) Uani 1 1 d . . . . .
H81 H 0.887484 0.615285 0.673697 0.065 Uiso 1 1 calc R U . . .
C82 C 0.7745(4) 0.5510(3) 0.66502(19) 0.0402(13) Uani 1 1 d . . . . .
H82 H 0.813693 0.512748 0.662473 0.048 Uiso 1 1 calc R U . . .
C83 C 0.4886(3) 0.4761(2) 0.66009(16) 0.0233(9) Uani 1 1 d . . . . .
C84 C 0.4343(4) 0.5091(2) 0.62700(17) 0.0311(10) Uani 1 1 d . . . . .
H84 H 0.465676 0.525651 0.600500 0.037 Uiso 1 1 calc R U . . .
C85 C 0.3354(4) 0.5176(2) 0.6327(2) 0.0411(13) Uani 1 1 d . . . . .
H85 H 0.298395 0.539849 0.610121 0.049 Uiso 1 1 calc R U . . .
C86 C 0.2906(4) 0.4938(2) 0.6711(2) 0.0444(14) Uani 1 1 d . . . . .
H86 H 0.222059 0.498883 0.674664 0.053 Uiso 1 1 calc R U . . .
C87 C 0.3443(4) 0.4626(3) 0.7045(2) 0.0443(14) Uani 1 1 d . . . . .
H87 H 0.312578 0.447413 0.731298 0.053 Uiso 1 1 calc R U . . .
C88 C 0.4439(3) 0.4532(2) 0.69948(18) 0.0316(10) Uani 1 1 d . . . . .
H88 H 0.480804 0.431643 0.722450 0.038 Uiso 1 1 calc R U . . .
F1 F 0.3886(3) 0.3264(2) 0.85431(13) 0.0538(12) Uani 0.837(5) 1 d D U P B 3
F2 F 0.5033(3) 0.3802(4) 0.8130(3) 0.068(3) Uani 0.837(5) 1 d D U P B 3
F3 F 0.3449(4) 0.4114(2) 0.8094(2) 0.0595(15) Uani 0.837(5) 1 d D U P B 3
F4 F 0.3957(3) 0.3159(2) 0.77760(13) 0.0700(15) Uani 0.837(5) 1 d D U P B 3
B1 B 0.4076(3) 0.35862(16) 0.81380(12) 0.043(2) Uani 0.837(5) 1 d D . P B 3
F1B F 0.3767(17) 0.3231(12) 0.8287(9) 0.063(4) Uani 0.163(5) 1 d D U P B 4
F2B F 0.4997(18) 0.3824(16) 0.7976(16) 0.055(6) Uani 0.163(5) 1 d D U P B 4
F3B F 0.3611(18) 0.4377(12) 0.8147(9) 0.055(6) Uani 0.163(5) 1 d D U P B 4
F4B F 0.4658(15) 0.3980(10) 0.8677(8) 0.071(5) Uani 0.163(5) 1 d D U P B 4
B1B B 0.421(3) 0.384(2) 0.8232(19) 0.043(2) Uani 0.163(5) 1 d . . P B 4
F5 F 0.0134(5) 0.6023(4) 0.5916(2) 0.110(2) Uani 0.709(5) 1 d D U P C 5
F6 F 0.0595(4) 0.6158(3) 0.52046(19) 0.090(2) Uani 0.709(5) 1 d D U P C 5
F7 F -0.0088(5) 0.5233(3) 0.5424(3) 0.114(3) Uani 0.709(5) 1 d D U P C 5
F8 F 0.1397(3) 0.5472(3) 0.5657(2) 0.0782(19) Uani 0.709(5) 1 d D U P C 5
B2 B 0.0518(4) 0.5722(2) 0.55484(16) 0.048(2) Uani 0.709(5) 1 d D . P C 5
F5B F -0.0432(8) 0.5569(10) 0.5736(5) 0.097(4) Uani 0.291(5) 1 d D U P C 6
F6B F 0.0675(11) 0.5510(9) 0.5194(4) 0.114(4) Uani 0.291(5) 1 d D U P C 6
F7B F 0.0113(12) 0.4729(8) 0.5640(6) 0.117(5) Uani 0.291(5) 1 d D U P C 6
F8B F 0.1075(10) 0.5444(8) 0.5979(5) 0.101(4) Uani 0.291(5) 1 d D U P C 6
B2B B 0.0462(9) 0.5347(6) 0.5627(3) 0.048(2) Uani 0.291(5) 1 d D . P C 6
O1S O 0.0983(17) 0.3072(10) 0.6706(7) 0.064(5) Uani 0.499(12) 1 d D U P D 7
O2S O 0.0702(11) 0.3947(11) 0.7152(5) 0.061(3) Uani 0.499(12) 1 d D U P D 7
C1S C 0.120(3) 0.3396(13) 0.7049(10) 0.063(4) Uani 0.499(12) 1 d D U P D 7
C2S C 0.1897(16) 0.3087(11) 0.7391(9) 0.056(5) Uani 0.499(12) 1 d D U P D 7
H2S1 H 0.174107 0.262018 0.742563 0.083 Uiso 0.499(12) 1 calc R U P D 7
H2S2 H 0.182743 0.330759 0.768645 0.083 Uiso 0.499(12) 1 calc R U P D 7
H2S3 H 0.256998 0.313398 0.728287 0.083 Uiso 0.499(12) 1 calc R U P D 7
C3S C -0.0135(12) 0.4080(8) 0.6837(5) 0.068(3) Uani 0.499(12) 1 d D U P D 7
H3S1 H -0.003582 0.386347 0.653829 0.082 Uiso 0.499(12) 1 calc R U P D 7
H3S2 H -0.075890 0.392582 0.697006 0.082 Uiso 0.499(12) 1 calc R U P D 7
C4S C -0.0127(16) 0.4613(10) 0.6803(9) 0.118(6) Uani 0.499(12) 1 d D U P D 7
H4S1 H 0.012163 0.480984 0.708482 0.177 Uiso 0.499(12) 1 calc R U P D 7
H4S2 H -0.079137 0.477136 0.674550 0.177 Uiso 0.499(12) 1 calc R U P D 7
H4S3 H 0.029603 0.473741 0.654762 0.177 Uiso 0.499(12) 1 calc R U P D 7
O1SB O 0.126(2) 0.2896(12) 0.6720(9) 0.082(6) Uani 0.501(12) 1 d D U P D 8
O2SB O 0.0897(12) 0.3915(12) 0.7057(5) 0.070(3) Uani 0.501(12) 1 d D U P D 8
C1SB C 0.131(3) 0.3315(13) 0.7025(10) 0.064(4) Uani 0.501(12) 1 d D U P D 8
C2SB C 0.2068(17) 0.3257(8) 0.7403(8) 0.046(4) Uani 0.501(12) 1 d D U P D 8
H2S4 H 0.210790 0.279937 0.750400 0.069 Uiso 0.501(12) 1 calc R U P D 8
H2S5 H 0.187591 0.353570 0.765985 0.069 Uiso 0.501(12) 1 calc R U P D 8
H2S6 H 0.270624 0.339809 0.728815 0.069 Uiso 0.501(12) 1 calc R U P D 8
C3SB C 0.0347(15) 0.4063(8) 0.6628(7) 0.089(4) Uani 0.501(12) 1 d D U P D 8
H3S3 H 0.061610 0.374570 0.640545 0.107 Uiso 0.501(12) 1 calc R U P D 8
H3S4 H -0.032184 0.390706 0.669439 0.107 Uiso 0.501(12) 1 calc R U P D 8
C4SB C 0.0229(9) 0.4506(6) 0.6425(4) 0.047(3) Uani 0.501(12) 1 d D U P D 8
H4S4 H 0.057180 0.487592 0.656532 0.071 Uiso 0.501(12) 1 calc R U P D 8
H4S5 H -0.047159 0.460192 0.641058 0.071 Uiso 0.501(12) 1 calc R U P D 8
H4S6 H 0.047925 0.443610 0.611531 0.071 Uiso 0.501(12) 1 calc R U P D 8
O3S O 0.6379(8) 0.0819(6) 0.5815(4) 0.057(2) Uani 0.682(7) 1 d D U P E 9
O4S O 0.4757(5) 0.0657(4) 0.5845(3) 0.0650(18) Uani 0.682(7) 1 d D U P E 9
C5S C 0.5672(6) 0.0434(5) 0.5838(5) 0.047(2) Uani 0.682(7) 1 d D U P E 9
C6S C 0.574(2) -0.0270(8) 0.5821(7) 0.076(5) Uani 0.682(7) 1 d D U P E 9
H6S1 H 0.566132 -0.041842 0.550533 0.113 Uiso 0.682(7) 1 calc R U P E 9
H6S2 H 0.522639 -0.046288 0.601082 0.113 Uiso 0.682(7) 1 calc R U P E 9
H6S3 H 0.638040 -0.040839 0.593529 0.113 Uiso 0.682(7) 1 calc R U P E 9
C7S C 0.4553(6) 0.1416(4) 0.5871(3) 0.052(2) Uani 0.682(7) 1 d D U P E 9
H7S1 H 0.389749 0.149438 0.600248 0.063 Uiso 0.682(7) 1 calc R U P E 9
H7S2 H 0.504222 0.162872 0.607104 0.063 Uiso 0.682(7) 1 calc R U P E 9
C8S C 0.4600(9) 0.1663(7) 0.5465(5) 0.100(4) Uani 0.682(7) 1 d D U P E 9
H8S1 H 0.458197 0.214263 0.548477 0.150 Uiso 0.682(7) 1 calc R U P E 9
H8S2 H 0.404483 0.150747 0.528464 0.150 Uiso 0.682(7) 1 calc R U P E 9
H8S3 H 0.521027 0.152481 0.531938 0.150 Uiso 0.682(7) 1 calc R U P E 9
O3SB O 0.632(3) 0.0698(17) 0.5939(12) 0.099(8) Uani 0.318(7) 1 d D U P E 10
O4SB O 0.4889(10) 0.0456(6) 0.5576(5) 0.046(3) Uani 0.318(7) 1 d D U P E 10
C5SB C 0.5760(14) 0.0303(14) 0.5749(12) 0.063(4) Uani 0.318(7) 1 d D U P E 10
C6SB C 0.573(4) -0.0328(15) 0.5969(13) 0.052(6) Uani 0.318(7) 1 d D U P E 10
H6S4 H 0.639207 -0.045708 0.605732 0.078 Uiso 0.318(7) 1 calc R U P E 10
H6S5 H 0.546100 -0.065352 0.575740 0.078 Uiso 0.318(7) 1 calc R U P E 10
H6S6 H 0.531635 -0.030194 0.624065 0.078 Uiso 0.318(7) 1 calc R U P E 10
C7SB C 0.4745(14) 0.1184(7) 0.5412(6) 0.049(3) Uani 0.318(7) 1 d D U P E 10
H7S3 H 0.407918 0.134154 0.534038 0.059 Uiso 0.318(7) 1 calc R U P E 10
H7S4 H 0.522857 0.152028 0.550288 0.059 Uiso 0.318(7) 1 calc R U P E 10
C8SB C 0.5049(18) 0.0642(10) 0.5230(9) 0.079(4) Uani 0.318(7) 1 d D U P E 10
H8S4 H 0.456106 0.047351 0.501581 0.119 Uiso 0.318(7) 1 calc R U P E 10
H8S5 H 0.569987 0.049443 0.513635 0.119 Uiso 0.318(7) 1 calc R U P E 10
H8S6 H 0.502918 0.112274 0.523139 0.119 Uiso 0.318(7) 1 calc R U P E 10

loop_
_atom_site_aniso_label
_atom_site_aniso_U_11
_atom_site_aniso_U_22
_atom_site_aniso_U_33
_atom_site_aniso_U_23
_atom_site_aniso_U_13
_atom_site_aniso_U_12
Pd1 0.02159(14) 0.01265(11) 0.01719(13) 0.00146(10) 0.00096(13) 0.00024(12)
Pd2 0.02539(15) 0.01546(12) 0.01886(13) 0.00047(10) 0.00038(13) 0.00173(13)
P1 0.0233(5) 0.0130(4) 0.0191(5) 0.0007(4) -0.0004(4) 0.0004(4)
P2 0.0189(5) 0.0127(4) 0.0201(5) 0.0002(4) 0.0017(4) 0.0013(4)
P3 0.0339(6) 0.0168(5) 0.0230(5) -0.0018(4) -0.0013(5) 0.0024(4)
P4 0.0229(5) 0.0156(5) 0.0247(5) 0.0014(4) -0.0005(5) -0.0013(4)
O1 0.0373(19) 0.0195(14) 0.0227(14) -0.0026(12) -0.0065(14) 0.0041(13)
O2 0.0363(19) 0.0332(18) 0.0162(15) 0.0001(13) -0.0053(13) 0.0050(14)
C1 0.028(2) 0.0143(17) 0.0187(19) 0.0042(15) -0.0007(17) 0.0013(16)
C2 0.026(2) 0.0128(17) 0.021(2) 0.0034(15) -0.0021(17) 0.0008(15)
C3 0.029(2) 0.0184(19) 0.021(2) -0.0009(16) -0.0024(18) 0.0079(17)
C4 0.026(2) 0.022(2) 0.027(2) -0.0002(17) -0.0032(18) 0.0084(17)
C5 0.032(2) 0.0172(19) 0.024(2) 0.0042(16) -0.0036(18) 0.0042(17)
C6 0.028(2) 0.025(2) 0.032(2) -0.0002(18) -0.0077(18) 0.0069(19)
C7 0.031(2) 0.024(2) 0.031(2) 0.0025(17) -0.011(2) 0.0008(19)
C8 0.040(3) 0.022(2) 0.021(2) 0.0024(16) -0.007(2) -0.0021(19)
C9 0.030(2) 0.023(2) 0.021(2) 0.0047(16) 0.0012(18) 0.0025(18)
C10 0.028(2) 0.0114(17) 0.023(2) 0.0046(14) -0.0051(17) 0.0009(15)
C11 0.028(2) 0.0174(18) 0.0202(19) 0.0003(15) 0.0013(17) -0.0037(16)
C12 0.025(2) 0.0151(16) 0.0221(19) -0.0030(14) 0.0059(18) -0.0024(16)
C13 0.027(2) 0.0213(18) 0.031(2) -0.0062(16) 0.007(2) 0.0003(19)
C14 0.033(3) 0.026(2) 0.034(2) -0.0094(18) 0.016(2) -0.0021(18)
C15 0.039(3) 0.023(2) 0.028(2) -0.0016(17) 0.006(2) -0.0090(19)
C16 0.056(3) 0.032(2) 0.032(2) -0.0010(19) 0.020(3) -0.008(3)
C17 0.065(4) 0.035(3) 0.029(3) 0.005(2) 0.008(3) -0.016(3)
C18 0.055(3) 0.029(2) 0.030(3) 0.009(2) -0.004(2) -0.010(2)
C19 0.039(3) 0.027(2) 0.025(2) 0.0038(18) -0.002(2) -0.007(2)
C20 0.035(3) 0.0197(18) 0.0220(19) -0.0003(15) 0.002(2) -0.0072(19)
C21 0.030(2) 0.0175(18) 0.0176(19) 0.0000(15) 0.0002(17) -0.0060(17)
C22 0.031(2) 0.025(2) 0.025(2) 0.0014(17) -0.0003(18) -0.0040(18)
C23 0.034(3) 0.034(3) 0.035(3) 0.001(2) 0.009(2) -0.005(2)
C24 0.043(3) 0.033(3) 0.034(3) 0.006(2) 0.013(2) -0.011(2)
C25 0.052(3) 0.030(2) 0.033(3) 0.011(2) 0.002(2) -0.012(2)
C26 0.034(3) 0.024(2) 0.029(2) 0.0072(17) -0.004(2) -0.0041(18)
C27 0.022(2) 0.0165(17) 0.027(2) -0.0051(15) -0.0031(17) 0.0051(15)
C28 0.030(2) 0.020(2) 0.028(2) -0.0024(17) -0.0013(19) 0.0007(18)
C29 0.026(2) 0.033(3) 0.040(3) -0.013(2) 0.004(2) -0.001(2)
C30 0.035(3) 0.030(3) 0.058(3) -0.024(2) 0.008(2) -0.002(2)
C31 0.042(3) 0.022(2) 0.072(4) -0.016(3) 0.016(3) -0.008(2)
C32 0.033(2) 0.020(2) 0.044(3) -0.0054(19) 0.007(2) -0.0006(18)
C33 0.024(2) 0.0200(19) 0.022(2) -0.0023(16) 0.0009(17) 0.0071(16)
C34 0.029(2) 0.0174(18) 0.026(2) -0.0012(15) 0.0009(18) 0.0032(16)
C35 0.049(3) 0.0179(19) 0.035(2) 0.0008(18) -0.007(2) 0.0091(19)
C36 0.053(3) 0.032(3) 0.041(3) -0.004(2) -0.015(2) 0.024(2)
C37 0.024(2) 0.040(3) 0.044(3) -0.010(2) -0.010(2) 0.011(2)
C38 0.024(2) 0.028(2) 0.037(3) -0.0045(19) 0.001(2) 0.0028(18)
C39 0.019(2) 0.0152(17) 0.022(2) 0.0036(15) 0.0000(16) 0.0028(15)
C40 0.025(2) 0.0192(19) 0.022(2) 0.0008(16) -0.0037(17) 0.0003(16)
C41 0.033(3) 0.024(2) 0.034(3) 0.0072(19) -0.010(2) -0.0037(19)
C42 0.024(2) 0.028(2) 0.041(3) 0.013(2) -0.008(2) -0.0025(18)
C43 0.022(2) 0.027(2) 0.039(3) 0.010(2) 0.004(2) -0.0007(18)
C44 0.027(2) 0.0166(18) 0.025(2) 0.0065(16) 0.0033(18) 0.0042(16)
C45 0.033(2) 0.0168(19) 0.027(2) -0.0058(16) 0.0000(19) -0.0025(17)
C46 0.033(2) 0.0158(19) 0.029(2) -0.0049(16) 0.0000(19) -0.0022(17)
C47 0.041(3) 0.023(2) 0.033(3) 0.0027(19) -0.003(2) -0.007(2)
C48 0.039(3) 0.026(2) 0.038(3) 0.003(2) 0.005(2) -0.014(2)
C49 0.033(3) 0.020(2) 0.035(2) -0.0037(17) 0.000(2) -0.0044(18)
C50 0.034(3) 0.025(2) 0.040(3) -0.007(2) 0.003(2) -0.008(2)
C51 0.031(3) 0.028(2) 0.044(3) -0.008(2) -0.005(2) 0.001(2)
C52 0.035(3) 0.0197(19) 0.037(2) -0.0007(17) -0.002(2) 0.0016(19)
C53 0.034(3) 0.018(2) 0.031(2) -0.0061(17) 0.000(2) 0.0014(18)
C54 0.032(2) 0.0153(19) 0.031(2) -0.0066(16) 0.0007(19) -0.0042(17)
C55 0.027(2) 0.021(2) 0.027(2) 0.0039(17) 0.0005(18) 0.0072(17)
C56 0.027(2) 0.021(2) 0.024(2) 0.0049(16) 0.0013(18) 0.0045(17)
C57 0.031(3) 0.032(2) 0.037(3) 0.007(2) 0.003(2) -0.0011(19)
C58 0.035(3) 0.037(3) 0.041(3) 0.013(2) 0.008(2) 0.003(2)
C59 0.040(3) 0.035(2) 0.030(2) 0.0127(18) 0.004(2) 0.017(2)
C60 0.054(3) 0.043(3) 0.032(3) 0.012(2) 0.010(2) 0.019(3)
C61 0.065(4) 0.051(3) 0.028(2) 0.006(2) 0.011(3) 0.029(3)
C62 0.063(4) 0.043(3) 0.027(3) -0.010(2) 0.002(3) 0.018(3)
C63 0.049(3) 0.035(3) 0.029(3) -0.007(2) 0.004(2) 0.006(2)
C64 0.033(2) 0.028(2) 0.024(2) 0.0024(18) -0.0006(18) 0.012(2)
C65 0.038(3) 0.0172(19) 0.035(2) 0.0014(18) -0.010(2) 0.0003(18)
C66 0.042(3) 0.023(2) 0.049(3) 0.000(2) -0.009(2) 0.005(2)
C67 0.049(3) 0.021(2) 0.066(4) 0.009(3) -0.010(3) 0.004(2)
C68 0.040(3) 0.028(3) 0.064(4) 0.020(2) -0.022(3) -0.007(2)
C69 0.043(3) 0.034(3) 0.038(3) 0.009(2) -0.009(2) -0.015(2)
C70 0.043(3) 0.022(2) 0.034(3) 0.0006(19) -0.004(2) -0.004(2)
C71 0.037(6) 0.047(5) 0.026(4) -0.015(3) -0.010(5) 0.016(5)
C72 0.044(6) 0.043(4) 0.043(4) -0.013(3) -0.007(5) 0.013(5)
C73 0.055(6) 0.058(6) 0.048(5) -0.032(4) -0.008(5) 0.019(4)
C74 0.062(5) 0.104(7) 0.065(5) -0.029(5) 0.008(5) 0.031(5)
C75 0.044(4) 0.106(7) 0.048(5) -0.015(5) 0.005(4) 0.021(5)
C76 0.038(4) 0.070(5) 0.028(3) -0.002(3) 0.003(3) 0.022(4)
C71B 0.041(7) 0.052(6) 0.031(6) -0.008(6) 0.001(6) 0.018(7)
C72B 0.046(8) 0.046(6) 0.035(5) -0.021(5) 0.004(7) 0.018(7)
C73B 0.051(8) 0.052(7) 0.040(6) -0.018(6) 0.012(6) 0.013(7)
C74B 0.054(7) 0.072(7) 0.053(7) -0.028(6) 0.015(6) 0.015(7)
C75B 0.053(6) 0.095(7) 0.061(6) -0.025(6) 0.012(6) 0.016(6)
C76B 0.046(6) 0.081(7) 0.045(6) -0.022(6) 0.007(6) 0.017(6)
C77 0.034(3) 0.0207(19) 0.029(2) 0.0062(16) -0.0045(19) -0.0113(18)
C78 0.042(3) 0.024(2) 0.042(3) -0.001(2) 0.004(2) -0.006(2)
C79 0.062(4) 0.022(2) 0.059(4) -0.006(2) 0.006(3) -0.012(2)
C80 0.079(4) 0.030(3) 0.047(3) 0.008(2) -0.008(3) -0.030(3)
C81 0.050(3) 0.050(3) 0.063(4) 0.022(3) -0.022(3) -0.027(3)
C82 0.036(3) 0.036(3) 0.048(3) 0.013(2) -0.010(2) -0.011(2)
C83 0.021(2) 0.0161(18) 0.032(2) -0.0069(16) -0.0025(18) 0.0008(16)
C84 0.033(3) 0.024(2) 0.036(3) -0.0074(19) -0.004(2) 0.0063(19)
C85 0.037(3) 0.030(2) 0.056(3) -0.018(2) -0.017(3) 0.011(2)
C86 0.027(3) 0.032(3) 0.075(4) -0.021(3) 0.003(3) 0.002(2)
C87 0.036(3) 0.031(2) 0.066(4) -0.007(3) 0.021(3) -0.005(2)
C88 0.033(3) 0.021(2) 0.041(3) -0.003(2) 0.004(2) -0.0003(18)
F1 0.052(3) 0.050(2) 0.059(3) 0.003(2) 0.010(2) 0.005(2)
F2 0.033(2) 0.054(3) 0.118(7) 0.025(4) -0.004(3) -0.007(2)
F3 0.050(3) 0.052(3) 0.076(3) -0.002(3) -0.007(2) 0.024(3)
F4 0.068(3) 0.064(3) 0.078(3) -0.018(3) -0.004(3) 0.009(2)
B1 0.030(4) 0.033(5) 0.068(6) 0.009(4) 0.002(4) 0.008(4)
F1B 0.056(7) 0.051(7) 0.082(8) -0.003(8) -0.001(8) 0.002(7)
F2B 0.040(10) 0.042(10) 0.083(15) 0.014(10) 0.007(9) 0.010(9)
F3B 0.059(11) 0.034(11) 0.070(11) -0.010(10) -0.011(9) 0.013(10)
F4B 0.064(8) 0.063(9) 0.086(9) 0.004(8) -0.003(8) 0.009(8)
B1B 0.030(4) 0.033(5) 0.068(6) 0.009(4) 0.002(4) 0.008(4)
F5 0.094(5) 0.139(6) 0.098(5) 0.005(5) 0.025(4) 0.021(5)
F6 0.065(4) 0.103(5) 0.103(5) 0.044(4) -0.007(3) 0.000(4)
F7 0.103(5) 0.118(6) 0.120(6) 0.035(5) -0.047(5) -0.046(5)
F8 0.042(3) 0.085(4) 0.107(5) 0.023(4) -0.003(3) 0.009(3)
B2 0.035(4) 0.053(6) 0.058(6) 0.001(5) -0.004(4) 0.005(5)
F5B 0.068(7) 0.115(9) 0.109(9) 0.023(7) -0.002(7) 0.004(7)
F6B 0.090(7) 0.130(8) 0.122(8) 0.031(7) 0.011(7) -0.026(7)
F7B 0.097(8) 0.121(10) 0.133(10) 0.031(9) -0.013(8) -0.024(8)
F8B 0.066(7) 0.136(9) 0.102(9) 0.019(8) 0.000(7) 0.002(7)
B2B 0.035(4) 0.053(6) 0.058(6) 0.001(5) -0.004(4) 0.005(5)
O1S 0.088(12) 0.068(9) 0.037(6) -0.003(6) 0.011(7) -0.042(8)
O2S 0.062(6) 0.076(5) 0.045(5) 0.013(5) 0.013(4) -0.001(5)
C1S 0.069(7) 0.073(7) 0.048(6) 0.004(6) 0.014(6) -0.024(6)
C2S 0.035(7) 0.093(13) 0.039(7) -0.005(10) 0.001(6) -0.026(8)
C3S 0.071(7) 0.092(7) 0.042(6) 0.024(6) 0.001(5) 0.001(6)
C4S 0.102(11) 0.133(13) 0.119(13) -0.010(12) -0.030(11) 0.046(11)
O1SB 0.094(12) 0.091(13) 0.062(8) 0.001(9) 0.008(8) -0.023(9)
O2SB 0.075(6) 0.079(5) 0.057(6) 0.019(6) -0.001(5) -0.009(6)
C1SB 0.073(7) 0.070(7) 0.049(6) 0.006(6) 0.016(6) -0.027(6)
C2SB 0.071(12) 0.031(6) 0.036(7) -0.001(5) 0.012(8) -0.015(7)
C3SB 0.081(8) 0.106(7) 0.081(7) 0.011(7) -0.008(6) 0.001(7)
C4SB 0.040(6) 0.069(8) 0.032(6) 0.027(5) 0.007(5) 0.010(6)
O3S 0.035(4) 0.058(5) 0.077(6) 0.017(4) -0.003(4) -0.008(3)
O4S 0.051(3) 0.064(4) 0.080(5) 0.005(4) -0.002(4) -0.002(3)
C5S 0.027(4) 0.047(5) 0.065(6) -0.004(4) -0.002(4) -0.004(3)
C6S 0.051(7) 0.074(9) 0.102(13) -0.007(8) 0.004(10) -0.008(7)
C7S 0.038(4) 0.076(6) 0.042(4) -0.025(4) 0.012(4) -0.018(4)
C8S 0.053(7) 0.085(9) 0.162(12) -0.003(9) -0.013(8) -0.019(7)
O3SB 0.088(13) 0.095(14) 0.114(15) 0.006(13) -0.012(13) 0.003(11)
O4SB 0.045(5) 0.052(5) 0.043(6) -0.012(5) 0.011(5) -0.015(5)
C5SB 0.052(6) 0.061(7) 0.075(7) 0.000(6) 0.006(6) -0.005(6)
C6SB 0.038(10) 0.042(10) 0.077(15) 0.003(10) 0.003(12) 0.015(9)
C7SB 0.044(6) 0.046(6) 0.057(6) -0.014(6) 0.011(6) -0.015(6)
C8SB 0.074(7) 0.082(7) 0.083(7) -0.008(7) 0.011(7) -0.020(7)

loop_
_atom_type_symbol
_atom_type_description
_atom_type_scat_dispersion_real
_atom_type_scat_dispersion_imag
_atom_type_scat_source
C C 0.0033 0.0016 'International Tables Vol C Tables 4.2.6.8 and 6.1.1.4'
H H 0.0000 0.0000 'International Tables Vol C Tables 4.2.6.8 and 6.1.1.4'
B B 0.0013 0.0007 'International Tables Vol C Tables 4.2.6.8 and 6.1.1.4'
O O 0.0106 0.0060 'International Tables Vol C Tables 4.2.6.8 and 6.1.1.4'
F F 0.0171 0.0103 'International Tables Vol C Tables 4.2.6.8 and 6.1.1.4'
P P 0.1023 0.0942 'International Tables Vol C Tables 4.2.6.8 and 6.1.1.4'
Pd Pd -0.9988 1.0072 'International Tables Vol C Tables 4.2.6.8 and 6.1.1.4'

loop_
_geom_angle_atom_site_label_1
_geom_angle_atom_site_label_2
_geom_angle_atom_site_label_3
_geom_angle
_geom_angle_site_symmetry_1
_geom_angle_site_symmetry_3
_geom_angle_publ_flag
O1 Pd1 O2 76.86(12) . . ?
O1 Pd1 P2 172.31(9) . . ?
O2 Pd1 P2 95.47(9) . . ?
O1 Pd1 P1 95.69(8) . . ?
O2 Pd1 P1 171.83(9) . . ?
P2 Pd1 P1 91.93(4) . . ?
O1 Pd1 Pd2 40.36(8) . . ?
O2 Pd1 Pd2 41.87(9) . . ?
P2 Pd1 Pd2 132.80(3) . . ?
P1 Pd1 Pd2 132.43(3) . . ?
O1 Pd2 O2 77.12(12) . . ?
O1 Pd2 P3 89.79(9) . . ?
O2 Pd2 P3 166.86(9) . . ?
O1 Pd2 P4 171.02(10) . . ?
O2 Pd2 P4 100.19(9) . . ?
P3 Pd2 P4 92.58(4) . . ?
O1 Pd2 Pd1 40.38(8) . . ?
O2 Pd2 Pd1 42.14(9) . . ?
P3 Pd2 Pd1 126.09(3) . . ?
P4 Pd2 Pd1 140.14(3) . . ?
C21 P1 C2 107.92(19) . . ?
C21 P1 C27 107.0(2) . . ?
C2 P1 C27 106.21(19) . . ?
C21 P1 Pd1 115.69(15) . . ?
C2 P1 Pd1 110.76(13) . . ?
C27 P1 Pd1 108.77(14) . . ?
C39 P2 C33 107.42(19) . . ?
C39 P2 C12 106.73(19) . . ?
C33 P2 C12 108.56(19) . . ?
C39 P2 Pd1 114.61(14) . . ?
C33 P2 Pd1 104.12(14) . . ?
C12 P2 Pd1 115.02(13) . . ?
C71B P3 C65 107(3) . . ?
C65 P3 C71 108.1(12) . . ?
C71B P3 C46 104.5(19) . . ?
C65 P3 C46 106.2(2) . . ?
C71 P3 C46 109.7(8) . . ?
C71B P3 Pd2 114.2(19) . . ?
C65 P3 Pd2 106.55(16) . . ?
C71 P3 Pd2 108.4(8) . . ?
C46 P3 Pd2 117.56(14) . . ?
C83 P4 C77 105.9(2) . . ?
C83 P4 C56 107.1(2) . . ?
C77 P4 C56 106.4(2) . . ?
C83 P4 Pd2 118.64(15) . . ?
C77 P4 Pd2 109.09(15) . . ?
C56 P4 Pd2 109.08(14) . . ?
Pd2 O1 Pd1 99.26(12) . . ?
Pd2 O1 H1H 116(4) . . ?
Pd1 O1 H1H 123(4) . . ?
Pd2 O2 Pd1 96.00(14) . . ?
Pd2 O2 H2HA 138(8) . . ?
Pd1 O2 H2HA 122(8) . . ?
Pd2 O2 H2HB 112(7) . . ?
Pd1 O2 H2HB 114(8) . . ?
H2HA O2 H2HB 70(9) . . ?
C2 C1 C10 118.9(4) . . ?
C2 C1 C11 122.5(4) . . ?
C10 C1 C11 118.7(4) . . ?
C1 C2 C3 120.4(4) . . ?
C1 C2 P1 120.9(3) . . ?
C3 C2 P1 118.1(3) . . ?
C4 C3 C2 120.6(4) . . ?
C4 C3 H3 119.7 . . ?
C2 C3 H3 119.7 . . ?
C3 C4 C5 121.2(4) . . ?
C3 C4 H4 119.4 . . ?
C5 C4 H4 119.4 . . ?
C4 C5 C10 119.1(4) . . ?
C4 C5 C6 121.0(4) . . ?
C10 C5 C6 119.8(4) . . ?
C7 C6 C5 121.1(4) . . ?
C7 C6 H6 119.5 . . ?
C5 C6 H6 119.5 . . ?
C6 C7 C8 119.2(4) . . ?
C6 C7 H7 120.4 . . ?
C8 C7 H7 120.4 . . ?
C9 C8 C7 120.9(4) . . ?
C9 C8 H8 119.6 . . ?
C7 C8 H8 119.6 . . ?
C8 C9 C10 120.8(4) . . ?
C8 C9 H9 119.6 . . ?
C10 C9 H9 119.6 . . ?
C5 C10 C9 118.2(4) . . ?
C5 C10 C1 119.7(4) . . ?
C9 C10 C1 122.1(4) . . ?
C12 C11 C20 119.3(4) . . ?
C12 C11 C1 121.7(4) . . ?
C20 C11 C1 119.0(4) . . ?
C11 C12 C13 120.5(4) . . ?
C11 C12 P2 120.0(3) . . ?
C13 C12 P2 119.2(3) . . ?
C14 C13 C12 120.3(4) . . ?
C14 C13 H13 119.9 . . ?
C12 C13 H13 119.9 . . ?
C13 C14 C15 121.4(4) . . ?
C13 C14 H14 119.3 . . ?
C15 C14 H14 119.3 . . ?
C14 C15 C20 119.3(4) . . ?
C14 C15 C16 121.4(5) . . ?
C20 C15 C16 119.3(5) . . ?
C17 C16 C15 119.7(5) . . ?
C17 C16 H16 120.2 . . ?
C15 C16 H16 120.2 . . ?
C16 C17 C18 121.6(5) . . ?
C16 C17 H17 119.2 . . ?
C18 C17 H17 119.2 . . ?
C19 C18 C17 120.5(5) . . ?
C19 C18 H18 119.7 . . ?
C17 C18 H18 119.7 . . ?
C18 C19 C20 120.0(5) . . ?
C18 C19 H19 120.0 . . ?
C20 C19 H19 120.0 . . ?
C19 C20 C15 118.9(4) . . ?
C19 C20 C11 121.8(4) . . ?
C15 C20 C11 119.2(4) . . ?
C22 C21 C26 120.7(4) . . ?
C22 C21 P1 120.4(3) . . ?
C26 C21 P1 118.9(3) . . ?
C21 C22 C23 119.5(4) . . ?
C21 C22 H22 120.2 . . ?
C23 C22 H22 120.2 . . ?
C24 C23 C22 120.1(5) . . ?
C24 C23 H23 120.0 . . ?
C22 C23 H23 120.0 . . ?
C23 C24 C25 120.4(5) . . ?
C23 C24 H24 119.8 . . ?
C25 C24 H24 119.8 . . ?
C24 C25 C26 120.3(5) . . ?
C24 C25 H25 119.8 . . ?
C26 C25 H25 119.8 . . ?
C25 C26 C21 118.9(4) . . ?
C25 C26 H26 120.5 . . ?
C21 C26 H26 120.5 . . ?
C28 C27 C32 119.5(4) . . ?
C28 C27 P1 118.7(3) . . ?
C32 C27 P1 121.7(3) . . ?
C29 C28 C27 120.8(4) . . ?
C29 C28 H28 119.6 . . ?
C27 C28 H28 119.6 . . ?
C28 C29 C30 119.2(5) . . ?
C28 C29 H29 120.4 . . ?
C30 C29 H29 120.4 . . ?
C31 C30 C29 120.0(5) . . ?
C31 C30 H30 120.0 . . ?
C29 C30 H30 120.0 . . ?
C30 C31 C32 121.6(5) . . ?
C30 C31 H31 119.2 . . ?
C32 C31 H31 119.2 . . ?
C31 C32 C27 118.8(5) . . ?
C31 C32 H32 120.6 . . ?
C27 C32 H32 120.6 . . ?
C34 C33 C38 118.6(4) . . ?
C34 C33 P2 122.0(3) . . ?
C38 C33 P2 118.6(3) . . ?
C35 C34 C33 120.5(4) . . ?
C35 C34 H34 119.8 . . ?
C33 C34 H34 119.8 . . ?
C36 C35 C34 120.0(5) . . ?
C36 C35 H35 120.0 . . ?
C34 C35 H35 120.0 . . ?
C37 C36 C35 120.2(4) . . ?
C37 C36 H36 119.9 . . ?
C35 C36 H36 119.9 . . ?
C36 C37 C38 120.5(4) . . ?
C36 C37 H37 119.8 . . ?
C38 C37 H37 119.8 . . ?
C37 C38 C33 120.1(5) . . ?
C37 C38 H38 119.9 . . ?
C33 C38 H38 119.9 . . ?
C40 C39 C44 119.8(4) . . ?
C40 C39 P2 119.6(3) . . ?
C44 C39 P2 120.5(3) . . ?
C39 C40 C41 119.3(4) . . ?
C39 C40 H40 120.3 . . ?
C41 C40 H40 120.3 . . ?
C42 C41 C40 120.6(5) . . ?
C42 C41 H41 119.7 . . ?
C40 C41 H41 119.7 . . ?
C41 C42 C43 120.0(4) . . ?
C41 C42 H42 120.0 . . ?
C43 C42 H42 120.0 . . ?
C44 C43 C42 120.5(4) . . ?
C44 C43 H43 119.8 . . ?
C42 C43 H43 119.8 . . ?
C43 C44 C39 119.7(4) . . ?
C43 C44 H44 120.2 . . ?
C39 C44 H44 120.2 . . ?
C46 C45 C54 119.2(4) . . ?
C46 C45 C55 122.3(4) . . ?
C54 C45 C55 118.5(4) . . ?
C45 C46 C47 121.0(4) . . ?
C45 C46 P3 120.5(4) . . ?
C47 C46 P3 118.2(4) . . ?
C48 C47 C46 120.3(5) . . ?
C48 C47 H47 119.8 . . ?
C46 C47 H47 119.8 . . ?
C47 C48 C49 121.5(4) . . ?
C47 C48 H48 119.3 . . ?
C49 C48 H48 119.3 . . ?
C48 C49 C50 121.9(4) . . ?
C48 C49 C54 119.1(4) . . ?
C50 C49 C54 118.9(4) . . ?
C51 C50 C49 121.3(5) . . ?
C51 C50 H50 119.4 . . ?
C49 C50 H50 119.4 . . ?
C50 C51 C52 120.2(5) . . ?
C50 C51 H51 119.9 . . ?
C52 C51 H51 119.9 . . ?
C53 C52 C51 120.5(4) . . ?
C53 C52 H52 119.7 . . ?
C51 C52 H52 119.7 . . ?
C52 C53 C54 120.7(4) . . ?
C52 C53 H53 119.7 . . ?
C54 C53 H53 119.7 . . ?
C53 C54 C49 118.3(4) . . ?
C53 C54 C45 122.7(4) . . ?
C49 C54 C45 118.9(4) . . ?
C56 C55 C64 119.6(4) . . ?
C56 C55 C45 122.4(4) . . ?
C64 C55 C45 118.0(4) . . ?
C55 C56 C57 120.2(4) . . ?
C55 C56 P4 121.9(3) . . ?
C57 C56 P4 117.5(4) . . ?
C58 C57 C56 121.1(5) . . ?
C58 C57 H57 119.5 . . ?
C56 C57 H57 119.5 . . ?
C57 C58 C59 120.8(5) . . ?
C57 C58 H58 119.6 . . ?
C59 C58 H58 119.6 . . ?
C60 C59 C58 121.5(5) . . ?
C60 C59 C64 119.4(5) . . ?
C58 C59 C64 119.1(4) . . ?
C61 C60 C59 121.2(5) . . ?
C61 C60 H60 119.4 . . ?
C59 C60 H60 119.4 . . ?
C60 C61 C62 118.7(5) . . ?
C60 C61 H61 120.7 . . ?
C62 C61 H61 120.7 . . ?
C63 C62 C61 121.7(6) . . ?
C63 C62 H62 119.2 . . ?
C61 C62 H62 119.2 . . ?
C62 C63 C64 120.7(5) . . ?
C62 C63 H63 119.6 . . ?
C64 C63 H63 119.6 . . ?
C63 C64 C59 118.3(4) . . ?
C63 C64 C55 122.5(4) . . ?
C59 C64 C55 119.2(4) . . ?
C70 C65 C66 119.8(5) . . ?
C70 C65 P3 118.4(3) . . ?
C66 C65 P3 121.8(4) . . ?
C67 C66 C65 118.9(5) . . ?
C67 C66 H66 120.6 . . ?
C65 C66 H66 120.6 . . ?
C68 C67 C66 121.1(5) . . ?
C68 C67 H67 119.5 . . ?
C66 C67 H67 119.5 . . ?
C67 C68 C69 120.0(5) . . ?
C67 C68 H68 120.0 . . ?
C69 C68 H68 120.0 . . ?
C70 C69 C68 120.2(5) . . ?
C70 C69 H69 119.9 . . ?
C68 C69 H69 119.9 . . ?
C69 C70 C65 120.0(5) . . ?
C69 C70 H70 120.0 . . ?
C65 C70 H70 120.0 . . ?
C72 C71 C76 117(2) . . ?
C72 C71 P3 122.2(16) . . ?
C76 C71 P3 120.0(18) . . ?
C71 C72 C73 119.8(15) . . ?
C71 C72 H72 120.1 . . ?
C73 C72 H72 120.1 . . ?
C74 C73 C72 119.6(11) . . ?
C74 C73 H73 120.2 . . ?
C72 C73 H73 120.2 . . ?
C75 C74 C73 122.3(11) . . ?
C75 C74 H74 118.8 . . ?
C73 C74 H74 118.8 . . ?
C74 C75 C76 118.8(12) . . ?
C74 C75 H75 120.6 . . ?
C76 C75 H75 120.6 . . ?
C75 C76 C71 122.2(15) . . ?
C75 C76 H76 118.9 . . ?
C71 C76 H76 118.9 . . ?
C72B C71B C76B 122(5) . . ?
C72B C71B P3 121(4) . . ?
C76B C71B P3 113(4) . . ?
C73B C72B C71B 120(3) . . ?
C73B C72B H72B 120.0 . . ?
C71B C72B H72B 120.0 . . ?
C72B C73B C74B 118(2) . . ?
C72B C73B H73B 121.0 . . ?
C74B C73B H73B 121.0 . . ?
C75B C74B C73B 121.9(18) . . ?
C75B C74B H74B 119.0 . . ?
C73B C74B H74B 119.0 . . ?
C76B C75B C74B 118(2) . . ?
C76B C75B H75B 121.2 . . ?
C74B C75B H75B 121.2 . . ?
C75B C76B C71B 119(3) . . ?
C75B C76B H76B 120.5 . . ?
C71B C76B H76B 120.5 . . ?
C78 C77 C82 119.1(4) . . ?
C78 C77 P4 122.0(4) . . ?
C82 C77 P4 118.9(4) . . ?
C79 C78 C77 120.2(5) . . ?
C79 C78 H78 119.9 . . ?
C77 C78 H78 119.9 . . ?
C80 C79 C78 120.0(5) . . ?
C80 C79 H79 120.0 . . ?
C78 C79 H79 120.0 . . ?
C79 C80 C81 120.9(5) . . ?
C79 C80 H80 119.6 . . ?
C81 C80 H80 119.6 . . ?
C80 C81 C82 119.3(5) . . ?
C80 C81 H81 120.4 . . ?
C82 C81 H81 120.4 . . ?
C81 C82 C77 120.4(5) . . ?
C81 C82 H82 119.8 . . ?
C77 C82 H82 119.8 . . ?
C88 C83 C84 120.4(4) . . ?
C88 C83 P4 120.1(4) . . ?
C84 C83 P4 119.4(4) . . ?
C85 C84 C83 120.0(5) . . ?
C85 C84 H84 120.0 . . ?
C83 C84 H84 120.0 . . ?
C86 C85 C84 119.8(5) . . ?
C86 C85 H85 120.1 . . ?
C84 C85 H85 120.1 . . ?
C85 C86 C87 120.4(5) . . ?
C85 C86 H86 119.8 . . ?
C87 C86 H86 119.8 . . ?
C86 C87 C88 120.8(5) . . ?
C86 C87 H87 119.6 . . ?
C88 C87 H87 119.6 . . ?
C87 C88 C83 118.4(5) . . ?
C87 C88 H88 120.8 . . ?
C83 C88 H88 120.8 . . ?
F2 B1 F3 109.9(2) . . ?
F2 B1 F1 110.1(2) . . ?
F3 B1 F1 109.3(4) . . ?
F2 B1 F4 107.5(5) . . ?
F3 B1 F4 110.1(2) . . ?
F1 B1 F4 109.8(2) . . ?
F2B B1B F1B 114(4) . . ?
F2B B1B F3B 114(4) . . ?
F1B B1B F3B 118(4) . . ?
F2B B1B F4B 99(4) . . ?
F1B B1B F4B 105(3) . . ?
F3B B1B F4B 105(3) . . ?
F8 B2 F5 109.5(2) . . ?
F8 B2 F7 109.5(2) . . ?
F5 B2 F7 108.2(7) . . ?
F8 B2 F6 110.9(6) . . ?
F5 B2 F6 109.2(2) . . ?
F7 B2 F6 109.5(2) . . ?
F8B B2B F5B 109.7(3) . . ?
F8B B2B F6B 123.5(11) . . ?
F5B B2B F6B 109.8(3) . . ?
F8B B2B F7B 109.7(3) . . ?
F5B B2B F7B 89.1(16) . . ?
F6B B2B F7B 109.6(3) . . ?
C1S O2S C3S 113.6(17) . . ?
O1S C1S O2S 120(2) . . ?
O1S C1S C2S 118(2) . . ?
O2S C1S C2S 120.9(19) . . ?
C1S C2S H2S1 109.5 . . ?
C1S C2S H2S2 109.5 . . ?
H2S1 C2S H2S2 109.5 . . ?
C1S C2S H2S3 109.5 . . ?
H2S1 C2S H2S3 109.5 . . ?
H2S2 C2S H2S3 109.5 . . ?
C4S C3S O2S 103.2(19) . . ?
C4S C3S H3S1 111.1 . . ?
O2S C3S H3S1 111.1 . . ?
C4S C3S H3S2 111.1 . . ?
O2S C3S H3S2 111.1 . . ?
H3S1 C3S H3S2 109.1 . . ?
C3S C4S H4S1 109.5 . . ?
C3S C4S H4S2 109.5 . . ?
H4S1 C4S H4S2 109.5 . . ?
C3S C4S H4S3 109.5 . . ?
H4S1 C4S H4S3 109.5 . . ?
H4S2 C4S H4S3 109.5 . . ?
C1SB O2SB C3SB 109.6(16) . . ?
O1SB C1SB O2SB 130(2) . . ?
O1SB C1SB C2SB 121(2) . . ?
O2SB C1SB C2SB 107.9(18) . . ?
C1SB C2SB H2S4 109.5 . . ?
C1SB C2SB H2S5 109.5 . . ?
H2S4 C2SB H2S5 109.5 . . ?
C1SB C2SB H2S6 109.5 . . ?
H2S4 C2SB H2S6 109.5 . . ?
H2S5 C2SB H2S6 109.5 . . ?
C4SB C3SB O2SB 134.4(19) . . ?
C4SB C3SB H3S3 103.6 . . ?
O2SB C3SB H3S3 103.6 . . ?
C4SB C3SB H3S4 103.6 . . ?
O2SB C3SB H3S4 103.6 . . ?
H3S3 C3SB H3S4 105.3 . . ?
C3SB C4SB H4S4 109.5 . . ?
C3SB C4SB H4S5 109.5 . . ?
H4S4 C4SB H4S5 109.5 . . ?
C3SB C4SB H4S6 109.5 . . ?
H4S4 C4SB H4S6 109.5 . . ?
H4S5 C4SB H4S6 109.5 . . ?
C5S O4S C7S 120.2(8) . . ?
O3S C5S O4S 121.1(10) . . ?
O3S C5S C6S 125.0(15) . . ?
O4S C5S C6S 113.7(13) . . ?
C5S C6S H6S1 109.5 . . ?
C5S C6S H6S2 109.5 . . ?
H6S1 C6S H6S2 109.5 . . ?
C5S C6S H6S3 109.5 . . ?
H6S1 C6S H6S3 109.5 . . ?
H6S2 C6S H6S3 109.5 . . ?
C8S C7S O4S 109.1(10) . . ?
C8S C7S H7S1 109.9 . . ?
O4S C7S H7S1 109.9 . . ?
C8S C7S H7S2 109.9 . . ?
O4S C7S H7S2 109.9 . . ?
H7S1 C7S H7S2 108.3 . . ?
C7S C8S H8S1 109.5 . . ?
C7S C8S H8S2 109.5 . . ?
H8S1 C8S H8S2 109.5 . . ?
C7S C8S H8S3 109.5 . . ?
H8S1 C8S H8S3 109.5 . . ?
H8S2 C8S H8S3 109.5 . . ?
C8SB O4SB C5SB 105(2) . . ?
C8SB O4SB C7SB 54.6(9) . . ?
C5SB O4SB C7SB 116.7(17) . . ?
O3SB C5SB O4SB 125(3) . . ?
O3SB C5SB C6SB 113(3) . . ?
O4SB C5SB C6SB 111(3) . . ?
O3SB C5SB C8SB 116(3) . . ?
O4SB C5SB C8SB 33.5(11) . . ?
C6SB C5SB C8SB 131(3) . . ?
C5SB C6SB H6S4 109.5 . . ?
C5SB C6SB H6S5 109.5 . . ?
H6S4 C6SB H6S5 109.5 . . ?
C5SB C6SB H6S6 109.5 . . ?
H6S4 C6SB H6S6 109.5 . . ?
H6S5 C6SB H6S6 109.5 . . ?
C8SB C7SB O4SB 44.0(12) . . ?
C8SB C7SB H7S3 119.1 . . ?
O4SB C7SB H7S3 119.1 . . ?
C8SB C7SB H7S4 119.1 . . ?
O4SB C7SB H7S4 119.1 . . ?
H7S3 C7SB H7S4 116.7 . . ?
O4SB C8SB C7SB 81.4(14) . . ?
O4SB C8SB C5SB 41.9(14) . . ?
C7SB C8SB C5SB 98.2(19) . . ?
O4SB C8SB H8S4 109.5 . . ?
C7SB C8SB H8S4 110.1 . . ?
C5SB C8SB H8S4 136.3 . . ?
O4SB C8SB H8S5 109.5 . . ?
C7SB C8SB H8S5 132.0 . . ?
C5SB C8SB H8S5 69.7 . . ?
H8S4 C8SB H8S5 109.5 . . ?
O4SB C8SB H8S6 109.5 . . ?
C7SB C8SB H8S6 30.3 . . ?
C5SB C8SB H8S6 111.6 . . ?
H8S4 C8SB H8S6 109.5 . . ?
H8S5 C8SB H8S6 109.5 . . ?

loop_
_geom_bond_atom_site_label_1
_geom_bond_atom_site_label_2
_geom_bond_distance
_geom_bond_site_symmetry_2
_geom_bond_publ_flag
Pd1 O1 2.054(3) . ?
Pd1 O2 2.111(3) . ?
Pd1 P2 2.2380(10) . ?
Pd1 P1 2.2417(11) . ?
Pd1 Pd2 3.1290(4) . ?
Pd2 O1 2.053(3) . ?
Pd2 O2 2.100(3) . ?
Pd2 P3 2.2217(12) . ?
Pd2 P4 2.2489(11) . ?
P1 C21 1.809(4) . ?
P1 C2 1.818(4) . ?
P1 C27 1.827(4) . ?
P2 C39 1.810(4) . ?
P2 C33 1.815(4) . ?
P2 C12 1.823(4) . ?
P3 C71B 1.76(7) . ?
P3 C65 1.822(5) . ?
P3 C71 1.82(3) . ?
P3 C46 1.831(5) . ?
P4 C83 1.815(4) . ?
P4 C77 1.821(4) . ?
P4 C56 1.833(4) . ?
O1 H1H 0.800(3) . ?
O2 H2HA 0.800(3) . ?
O2 H2HB 0.800(3) . ?
C1 C2 1.393(6) . ?
C1 C10 1.436(6) . ?
C1 C11 1.486(6) . ?
C2 C3 1.411(6) . ?
C3 C4 1.365(6) . ?
C3 H3 0.9500 . ?
C4 C5 1.404(6) . ?
C4 H4 0.9500 . ?
C5 C10 1.415(6) . ?
C5 C6 1.416(6) . ?
C6 C7 1.366(6) . ?
C6 H6 0.9500 . ?
C7 C8 1.417(7) . ?
C7 H7 0.9500 . ?
C8 C9 1.373(6) . ?
C8 H8 0.9500 . ?
C9 C10 1.416(6) . ?
C9 H9 0.9500 . ?
C11 C12 1.386(6) . ?
C11 C20 1.440(6) . ?
C12 C13 1.422(6) . ?
C13 C14 1.361(6) . ?
C13 H13 0.9500 . ?
C14 C15 1.407(7) . ?
C14 H14 0.9500 . ?
C15 C20 1.419(7) . ?
C15 C16 1.422(6) . ?
C16 C17 1.356(8) . ?
C16 H16 0.9500 . ?
C17 C18 1.396(8) . ?
C17 H17 0.9500 . ?
C18 C19 1.370(6) . ?
C18 H18 0.9500 . ?
C19 C20 1.419(6) . ?
C19 H19 0.9500 . ?
C21 C22 1.381(6) . ?
C21 C26 1.402(6) . ?
C22 C23 1.393(6) . ?
C22 H22 0.9500 . ?
C23 C24 1.378(7) . ?
C23 H23 0.9500 . ?
C24 C25 1.384(8) . ?
C24 H24 0.9500 . ?
C25 C26 1.386(7) . ?
C25 H25 0.9500 . ?
C26 H26 0.9500 . ?
C27 C28 1.388(6) . ?
C27 C32 1.395(6) . ?
C28 C29 1.387(6) . ?
C28 H28 0.9500 . ?
C29 C30 1.392(7) . ?
C29 H29 0.9500 . ?
C30 C31 1.360(8) . ?
C30 H30 0.9500 . ?
C31 C32 1.392(7) . ?
C31 H31 0.9500 . ?
C32 H32 0.9500 . ?
C33 C34 1.398(6) . ?
C33 C38 1.401(6) . ?
C34 C35 1.385(6) . ?
C34 H34 0.9500 . ?
C35 C36 1.383(7) . ?
C35 H35 0.9500 . ?
C36 C37 1.374(7) . ?
C36 H36 0.9500 . ?
C37 C38 1.386(6) . ?
C37 H37 0.9500 . ?
C38 H38 0.9500 . ?
C39 C40 1.392(6) . ?
C39 C44 1.398(6) . ?
C40 C41 1.397(6) . ?
C40 H40 0.9500 . ?
C41 C42 1.369(7) . ?
C41 H41 0.9500 . ?
C42 C43 1.386(7) . ?
C42 H42 0.9500 . ?
C43 C44 1.382(6) . ?
C43 H43 0.9500 . ?
C44 H44 0.9500 . ?
C45 C46 1.383(6) . ?
C45 C54 1.434(6) . ?
C45 C55 1.506(6) . ?
C46 C47 1.404(7) . ?
C47 C48 1.355(7) . ?
C47 H47 0.9500 . ?
C48 C49 1.403(7) . ?
C48 H48 0.9500 . ?
C49 C50 1.420(7) . ?
C49 C54 1.422(6) . ?
C50 C51 1.353(7) . ?
C50 H50 0.9500 . ?
C51 C52 1.403(7) . ?
C51 H51 0.9500 . ?
C52 C53 1.376(7) . ?
C52 H52 0.9500 . ?
C53 C54 1.418(6) . ?
C53 H53 0.9500 . ?
C55 C56 1.393(6) . ?
C55 C64 1.433(6) . ?
C56 C57 1.414(6) . ?
C57 C58 1.358(7) . ?
C57 H57 0.9500 . ?
C58 C59 1.423(7) . ?
C58 H58 0.9500 . ?
C59 C60 1.418(7) . ?
C59 C64 1.423(7) . ?
C60 C61 1.378(8) . ?
C60 H60 0.9500 . ?
C61 C62 1.402(8) . ?
C61 H61 0.9500 . ?
C62 C63 1.377(7) . ?
C62 H62 0.9500 . ?
C63 C64 1.409(7) . ?
C63 H63 0.9500 . ?
C65 C70 1.396(7) . ?
C65 C66 1.404(6) . ?
C66 C67 1.391(7) . ?
C66 H66 0.9500 . ?
C67 C68 1.370(8) . ?
C67 H67 0.9500 . ?
C68 C69 1.390(8) . ?
C68 H68 0.9500 . ?
C69 C70 1.379(7) . ?
C69 H69 0.9500 . ?
C70 H70 0.9500 . ?
C71 C72 1.39(3) . ?
C71 C76 1.40(3) . ?
C72 C73 1.41(2) . ?
C72 H72 0.9500 . ?
C73 C74 1.356(17) . ?
C73 H73 0.9500 . ?
C74 C75 1.327(16) . ?
C74 H74 0.9500 . ?
C75 C76 1.388(12) . ?
C75 H75 0.9500 . ?
C76 H76 0.9500 . ?
C71B C72B 1.39(7) . ?
C71B C76B 1.44(6) . ?
C72B C73B 1.37(4) . ?
C72B H72B 0.9500 . ?
C73B C74B 1.47(3) . ?
C73B H73B 0.9500 . ?
C74B C75B 1.41(3) . ?
C74B H74B 0.9500 . ?
C75B C76B 1.40(3) . ?
C75B H75B 0.9500 . ?
C76B H76B 0.9500 . ?
C77 C78 1.390(7) . ?
C77 C82 1.394(7) . ?
C78 C79 1.388(7) . ?
C78 H78 0.9500 . ?
C79 C80 1.372(9) . ?
C79 H79 0.9500 . ?
C80 C81 1.381(9) . ?
C80 H80 0.9500 . ?
C81 C82 1.392(7) . ?
C81 H81 0.9500 . ?
C82 H82 0.9500 . ?
C83 C88 1.388(7) . ?
C83 C84 1.394(6) . ?
C84 C85 1.376(7) . ?
C84 H84 0.9500 . ?
C85 C86 1.370(8) . ?
C85 H85 0.9500 . ?
C86 C87 1.382(8) . ?
C86 H86 0.9500 . ?
C87 C88 1.386(7) . ?
C87 H87 0.9500 . ?
C88 H88 0.9500 . ?
F1 B1 1.382(3) . ?
F2 B1 1.382(3) . ?
F3 B1 1.382(3) . ?
F4 B1 1.382(3) . ?
F1B B1B 1.39(5) . ?
F2B B1B 1.32(5) . ?
F3B B1B 1.39(5) . ?
F4B B1B 1.47(6) . ?
F5 B2 1.347(3) . ?
F6 B2 1.348(3) . ?
F7 B2 1.347(3) . ?
F8 B2 1.346(3) . ?
F5B B2B 1.345(4) . ?
F6B B2B 1.345(4) . ?
F7B B2B 1.346(4) . ?
F8B B2B 1.345(4) . ?
O1S C1S 1.240(10) . ?
O2S C1S 1.352(11) . ?
O2S C3S 1.498(11) . ?
C1S C2S 1.520(12) . ?
C2S H2S1 0.9800 . ?
C2S H2S2 0.9800 . ?
C2S H2S3 0.9800 . ?
C3S C4S 1.092(14) . ?
C3S H3S1 0.9900 . ?
C3S H3S2 0.9900 . ?
C4S H4S1 0.9800 . ?
C4S H4S2 0.9800 . ?
C4S H4S3 0.9800 . ?
O1SB C1SB 1.240(10) . ?
O2SB C1SB 1.352(11) . ?
O2SB C3SB 1.498(11) . ?
C1SB C2SB 1.519(12) . ?
C2SB H2S4 0.9800 . ?
C2SB H2S5 0.9800 . ?
C2SB H2S6 0.9800 . ?
C3SB C4SB 1.093(14) . ?
C3SB H3S3 0.9900 . ?
C3SB H3S4 0.9900 . ?
C4SB H4S4 0.9800 . ?
C4SB H4S5 0.9800 . ?
C4SB H4S6 0.9800 . ?
O3S C5S 1.248(11) . ?
O4S C5S 1.334(9) . ?
O4S C7S 1.572(10) . ?
C5S C6S 1.438(14) . ?
C6S H6S1 0.9800 . ?
C6S H6S2 0.9800 . ?
C6S H6S3 0.9800 . ?
C7S C8S 1.294(15) . ?
C7S H7S1 0.9900 . ?
C7S H7S2 0.9900 . ?
C8S H8S1 0.9800 . ?
C8S H8S2 0.9800 . ?
C8S H8S3 0.9800 . ?
O3SB C5SB 1.247(11) . ?
O4SB C8SB 1.10(3) . ?
O4SB C5SB 1.333(9) . ?
O4SB C7SB 1.571(10) . ?
C5SB C6SB 1.438(14) . ?
C5SB C8SB 1.93(4) . ?
C6SB H6S4 0.9800 . ?
C6SB H6S5 0.9800 . ?
C6SB H6S6 0.9800 . ?
C7SB C8SB 1.294(15) . ?
C7SB H7S3 0.9900 . ?
C7SB H7S4 0.9900 . ?
C8SB H8S4 0.9800 . ?
C8SB H8S5 0.9800 . ?
C8SB H8S6 0.9800 . ?

loop_
_geom_torsion_atom_site_label_1
_geom_torsion_atom_site_label_2
_geom_torsion_atom_site_label_3
_geom_torsion_atom_site_label_4
_geom_torsion
_geom_torsion_site_symmetry_1
_geom_torsion_site_symmetry_2
_geom_torsion_site_symmetry_3
_geom_torsion_site_symmetry_4
_geom_torsion_publ_flag
C10 C1 C2 C3 -2.1(6) . . . . ?
C11 C1 C2 C3 177.7(4) . . . . ?
C10 C1 C2 P1 -173.0(3) . . . . ?
C11 C1 C2 P1 6.8(5) . . . . ?
C21 P1 C2 C1 -50.3(4) . . . . ?
C27 P1 C2 C1 -164.7(3) . . . . ?
Pd1 P1 C2 C1 77.3(3) . . . . ?
C21 P1 C2 C3 138.6(3) . . . . ?
C27 P1 C2 C3 24.1(4) . . . . ?
Pd1 P1 C2 C3 -93.8(3) . . . . ?
C1 C2 C3 C4 -0.6(6) . . . . ?
P1 C2 C3 C4 170.6(3) . . . . ?
C2 C3 C4 C5 2.3(6) . . . . ?
C3 C4 C5 C10 -1.3(6) . . . . ?
C3 C4 C5 C6 177.9(4) . . . . ?
C4 C5 C6 C7 -178.0(4) . . . . ?
C10 C5 C6 C7 1.1(6) . . . . ?
C5 C6 C7 C8 -0.8(7) . . . . ?
C6 C7 C8 C9 -0.4(6) . . . . ?
C7 C8 C9 C10 1.2(6) . . . . ?
C4 C5 C10 C9 178.9(4) . . . . ?
C6 C5 C10 C9 -0.3(6) . . . . ?
C4 C5 C10 C1 -1.5(6) . . . . ?
C6 C5 C10 C1 179.3(4) . . . . ?
C8 C9 C10 C5 -0.8(6) . . . . ?
C8 C9 C10 C1 179.5(4) . . . . ?
C2 C1 C10 C5 3.1(6) . . . . ?
C11 C1 C10 C5 -176.7(4) . . . . ?
C2 C1 C10 C9 -177.2(4) . . . . ?
C11 C1 C10 C9 3.0(6) . . . . ?
C2 C1 C11 C12 -71.4(5) . . . . ?
C10 C1 C11 C12 108.4(4) . . . . ?
C2 C1 C11 C20 109.7(5) . . . . ?
C10 C1 C11 C20 -70.5(5) . . . . ?
C20 C11 C12 C13 -0.3(6) . . . . ?
C1 C11 C12 C13 -179.2(4) . . . . ?
C20 C11 C12 P2 -174.1(3) . . . . ?
C1 C11 C12 P2 7.0(5) . . . . ?
C39 P2 C12 C11 -54.7(4) . . . . ?
C33 P2 C12 C11 -170.3(3) . . . . ?
Pd1 P2 C12 C11 73.6(3) . . . . ?
C39 P2 C12 C13 131.4(3) . . . . ?
C33 P2 C12 C13 15.9(4) . . . . ?
Pd1 P2 C12 C13 -100.2(3) . . . . ?
C11 C12 C13 C14 0.6(6) . . . . ?
P2 C12 C13 C14 174.4(3) . . . . ?
C12 C13 C14 C15 0.2(7) . . . . ?
C13 C14 C15 C20 -1.3(7) . . . . ?
C13 C14 C15 C16 177.6(4) . . . . ?
C14 C15 C16 C17 -179.5(5) . . . . ?
C20 C15 C16 C17 -0.6(7) . . . . ?
C15 C16 C17 C18 -1.9(8) . . . . ?
C16 C17 C18 C19 2.4(8) . . . . ?
C17 C18 C19 C20 -0.3(7) . . . . ?
C18 C19 C20 C15 -2.1(7) . . . . ?
C18 C19 C20 C11 177.9(4) . . . . ?
C14 C15 C20 C19 -178.5(4) . . . . ?
C16 C15 C20 C19 2.6(6) . . . . ?
C14 C15 C20 C11 1.5(6) . . . . ?
C16 C15 C20 C11 -177.4(4) . . . . ?
C12 C11 C20 C19 179.3(4) . . . . ?
C1 C11 C20 C19 -1.8(6) . . . . ?
C12 C11 C20 C15 -0.7(6) . . . . ?
C1 C11 C20 C15 178.2(4) . . . . ?
C2 P1 C21 C22 133.5(4) . . . . ?
C27 P1 C21 C22 -112.6(4) . . . . ?
Pd1 P1 C21 C22 8.8(4) . . . . ?
C2 P1 C21 C26 -46.8(4) . . . . ?
C27 P1 C21 C26 67.2(4) . . . . ?
Pd1 P1 C21 C26 -171.5(3) . . . . ?
C26 C21 C22 C23 0.8(7) . . . . ?
P1 C21 C22 C23 -179.5(3) . . . . ?
C21 C22 C23 C24 -1.0(7) . . . . ?
C22 C23 C24 C25 0.2(8) . . . . ?
C23 C24 C25 C26 0.8(8) . . . . ?
C24 C25 C26 C21 -1.0(7) . . . . ?
C22 C21 C26 C25 0.2(7) . . . . ?
P1 C21 C26 C25 -179.6(4) . . . . ?
C21 P1 C27 C28 166.4(3) . . . . ?
C2 P1 C27 C28 -78.5(4) . . . . ?
Pd1 P1 C27 C28 40.7(4) . . . . ?
C21 P1 C27 C32 -12.6(4) . . . . ?
C2 P1 C27 C32 102.5(4) . . . . ?
Pd1 P1 C27 C32 -138.3(4) . . . . ?
C32 C27 C28 C29 -1.9(7) . . . . ?
P1 C27 C28 C29 179.0(4) . . . . ?
C27 C28 C29 C30 1.7(7) . . . . ?
C28 C29 C30 C31 -1.0(8) . . . . ?
C29 C30 C31 C32 0.5(9) . . . . ?
C30 C31 C32 C27 -0.7(8) . . . . ?
C28 C27 C32 C31 1.4(7) . . . . ?
P1 C27 C32 C31 -179.6(4) . . . . ?
C39 P2 C33 C34 3.9(4) . . . . ?
C12 P2 C33 C34 119.0(4) . . . . ?
Pd1 P2 C33 C34 -118.0(3) . . . . ?
C39 P2 C33 C38 174.0(4) . . . . ?
C12 P2 C33 C38 -71.0(4) . . . . ?
Pd1 P2 C33 C38 52.0(4) . . . . ?
C38 C33 C34 C35 -0.5(7) . . . . ?
P2 C33 C34 C35 169.6(4) . . . . ?
C33 C34 C35 C36 0.4(7) . . . . ?
C34 C35 C36 C37 0.4(8) . . . . ?
C35 C36 C37 C38 -1.1(8) . . . . ?
C36 C37 C38 C33 1.0(8) . . . . ?
C34 C33 C38 C37 -0.2(7) . . . . ?
P2 C33 C38 C37 -170.6(4) . . . . ?
C33 P2 C39 C40 68.1(4) . . . . ?
C12 P2 C39 C40 -48.2(4) . . . . ?
Pd1 P2 C39 C40 -176.7(3) . . . . ?
C33 P2 C39 C44 -113.4(3) . . . . ?
C12 P2 C39 C44 130.3(3) . . . . ?
Pd1 P2 C39 C44 1.7(4) . . . . ?
C44 C39 C40 C41 -0.7(6) . . . . ?
P2 C39 C40 C41 177.8(3) . . . . ?
C39 C40 C41 C42 -1.1(6) . . . . ?
C40 C41 C42 C43 1.6(7) . . . . ?
C41 C42 C43 C44 -0.3(7) . . . . ?
C42 C43 C44 C39 -1.5(6) . . . . ?
C40 C39 C44 C43 2.0(6) . . . . ?
P2 C39 C44 C43 -176.5(3) . . . . ?
C54 C45 C46 C47 -1.5(6) . . . . ?
C55 C45 C46 C47 178.0(4) . . . . ?
C54 C45 C46 P3 -175.4(3) . . . . ?
C55 C45 C46 P3 4.0(6) . . . . ?
C71B P3 C46 C45 -57(3) . . . . ?
C65 P3 C46 C45 -169.8(4) . . . . ?
C71 P3 C46 C45 -53.2(12) . . . . ?
Pd2 P3 C46 C45 71.1(4) . . . . ?
C71B P3 C46 C47 129(3) . . . . ?
C65 P3 C46 C47 16.1(4) . . . . ?
C71 P3 C46 C47 132.7(12) . . . . ?
Pd2 P3 C46 C47 -103.0(3) . . . . ?
C45 C46 C47 C48 0.5(7) . . . . ?
P3 C46 C47 C48 174.6(4) . . . . ?
C46 C47 C48 C49 -0.3(8) . . . . ?
C47 C48 C49 C50 -176.5(5) . . . . ?
C47 C48 C49 C54 1.0(7) . . . . ?
C48 C49 C50 C51 178.8(5) . . . . ?
C54 C49 C50 C51 1.2(7) . . . . ?
C49 C50 C51 C52 1.2(7) . . . . ?
C50 C51 C52 C53 -1.8(7) . . . . ?
C51 C52 C53 C54 -0.1(7) . . . . ?
C52 C53 C54 C49 2.5(6) . . . . ?
C52 C53 C54 C45 -176.2(4) . . . . ?
C48 C49 C54 C53 179.4(4) . . . . ?
C50 C49 C54 C53 -3.0(6) . . . . ?
C48 C49 C54 C45 -1.9(6) . . . . ?
C50 C49 C54 C45 175.7(4) . . . . ?
C46 C45 C54 C53 -179.2(4) . . . . ?
C55 C45 C54 C53 1.4(6) . . . . ?
C46 C45 C54 C49 2.1(6) . . . . ?
C55 C45 C54 C49 -177.3(4) . . . . ?
C46 C45 C55 C56 -70.1(6) . . . . ?
C54 C45 C55 C56 109.3(5) . . . . ?
C46 C45 C55 C64 110.7(5) . . . . ?
C54 C45 C55 C64 -69.9(5) . . . . ?
C64 C55 C56 C57 1.5(6) . . . . ?
C45 C55 C56 C57 -177.7(4) . . . . ?
C64 C55 C56 P4 -171.1(3) . . . . ?
C45 C55 C56 P4 9.6(6) . . . . ?
C83 P4 C56 C55 -53.0(4) . . . . ?
C77 P4 C56 C55 -165.9(3) . . . . ?
Pd2 P4 C56 C55 76.5(4) . . . . ?
C83 P4 C56 C57 134.2(3) . . . . ?
C77 P4 C56 C57 21.2(4) . . . . ?
Pd2 P4 C56 C57 -96.3(3) . . . . ?
C55 C56 C57 C58 -1.8(7) . . . . ?
P4 C56 C57 C58 171.1(4) . . . . ?
C56 C57 C58 C59 1.2(7) . . . . ?
C57 C58 C59 C60 -179.9(5) . . . . ?
C57 C58 C59 C64 -0.3(7) . . . . ?
C58 C59 C60 C61 177.2(5) . . . . ?
C64 C59 C60 C61 -2.4(7) . . . . ?
C59 C60 C61 C62 1.5(8) . . . . ?
C60 C61 C62 C63 0.1(8) . . . . ?
C61 C62 C63 C64 -0.9(8) . . . . ?
C62 C63 C64 C59 -0.1(7) . . . . ?
C62 C63 C64 C55 -177.9(5) . . . . ?
C60 C59 C64 C63 1.7(7) . . . . ?
C58 C59 C64 C63 -178.0(4) . . . . ?
C60 C59 C64 C55 179.6(4) . . . . ?
C58 C59 C64 C55 -0.1(6) . . . . ?
C56 C55 C64 C63 177.2(4) . . . . ?
C45 C55 C64 C63 -3.5(6) . . . . ?
C56 C55 C64 C59 -0.6(6) . . . . ?
C45 C55 C64 C59 178.7(4) . . . . ?
C71B P3 C65 C70 168.5(18) . . . . ?
C71 P3 C65 C70 162.1(8) . . . . ?
C46 P3 C65 C70 -80.3(4) . . . . ?
Pd2 P3 C65 C70 45.8(4) . . . . ?
C71B P3 C65 C66 -8.6(18) . . . . ?
C71 P3 C65 C66 -15.0(8) . . . . ?
C46 P3 C65 C66 102.6(4) . . . . ?
Pd2 P3 C65 C66 -131.3(4) . . . . ?
C70 C65 C66 C67 0.8(7) . . . . ?
P3 C65 C66 C67 177.8(4) . . . . ?
C65 C66 C67 C68 -0.4(8) . . . . ?
C66 C67 C68 C69 0.3(8) . . . . ?
C67 C68 C69 C70 -0.5(8) . . . . ?
C68 C69 C70 C65 0.9(8) . . . . ?
C66 C65 C70 C69 -1.0(7) . . . . ?
P3 C65 C70 C69 -178.2(4) . . . . ?
C65 P3 C71 C72 72(2) . . . . ?
C46 P3 C71 C72 -44(3) . . . . ?
Pd2 P3 C71 C72 -173(2) . . . . ?
C65 P3 C71 C76 -121(2) . . . . ?
C46 P3 C71 C76 123.6(19) . . . . ?
Pd2 P3 C71 C76 -6(3) . . . . ?
C76 C71 C72 C73 7(3) . . . . ?
P3 C71 C72 C73 175(2) . . . . ?
C71 C72 C73 C74 -8(3) . . . . ?
C72 C73 C74 C75 6(2) . . . . ?
C73 C74 C75 C76 -3(2) . . . . ?
C74 C75 C76 C71 3(2) . . . . ?
C72 C71 C76 C75 -5(3) . . . . ?
P3 C71 C76 C75 -172.9(13) . . . . ?
C65 P3 C71B C72B 71(5) . . . . ?
C46 P3 C71B C72B -41(6) . . . . ?
Pd2 P3 C71B C72B -171(4) . . . . ?
C65 P3 C71B C76B -85(5) . . . . ?
C46 P3 C71B C76B 162(4) . . . . ?
Pd2 P3 C71B C76B 33(6) . . . . ?
C76B C71B C72B C73B -12(8) . . . . ?
P3 C71B C72B C73B -166(4) . . . . ?
C71B C72B C73B C74B 1(5) . . . . ?
C72B C73B C74B C75B 6(4) . . . . ?
C73B C74B C75B C76B -1(4) . . . . ?
C74B C75B C76B C71B -9(5) . . . . ?
C72B C71B C76B C75B 17(8) . . . . ?
P3 C71B C76B C75B 173(3) . . . . ?
C83 P4 C77 C78 -9.3(5) . . . . ?
C56 P4 C77 C78 104.4(4) . . . . ?
Pd2 P4 C77 C78 -138.1(4) . . . . ?
C83 P4 C77 C82 170.0(4) . . . . ?
C56 P4 C77 C82 -76.3(4) . . . . ?
Pd2 P4 C77 C82 41.2(4) . . . . ?
C82 C77 C78 C79 1.3(8) . . . . ?
P4 C77 C78 C79 -179.5(4) . . . . ?
C77 C78 C79 C80 -1.0(9) . . . . ?
C78 C79 C80 C81 0.8(10) . . . . ?
C79 C80 C81 C82 -0.8(9) . . . . ?
C80 C81 C82 C77 1.1(9) . . . . ?
C78 C77 C82 C81 -1.3(8) . . . . ?
P4 C77 C82 C81 179.4(4) . . . . ?
C77 P4 C83 C88 -104.9(4) . . . . ?
C56 P4 C83 C88 141.8(4) . . . . ?
Pd2 P4 C83 C88 18.0(4) . . . . ?
C77 P4 C83 C84 73.2(4) . . . . ?
C56 P4 C83 C84 -40.0(4) . . . . ?
Pd2 P4 C83 C84 -163.9(3) . . . . ?
C88 C83 C84 C85 -1.7(7) . . . . ?
P4 C83 C84 C85 -179.8(4) . . . . ?
C83 C84 C85 C86 0.3(7) . . . . ?
C84 C85 C86 C87 1.4(8) . . . . ?
C85 C86 C87 C88 -1.6(8) . . . . ?
C86 C87 C88 C83 0.2(7) . . . . ?
C84 C83 C88 C87 1.4(7) . . . . ?
P4 C83 C88 C87 179.6(4) . . . . ?
C3S O2S C1S O1S 4(4) . . . . ?
C3S O2S C1S C2S -164(3) . . . . ?
C1S O2S C3S C4S -143(3) . . . . ?
C3SB O2SB C1SB O1SB -4(5) . . . . ?
C3SB O2SB C1SB C2SB 165(2) . . . . ?
C1SB O2SB C3SB C4SB -143(3) . . . . ?
C7S O4S C5S O3S -5.8(18) . . . . ?
C7S O4S C5S C6S 179.0(12) . . . . ?
C5S O4S C7S C8S 83.4(13) . . . . ?
C8SB O4SB C5SB O3SB 84(4) . . . . ?
C7SB O4SB C5SB O3SB 27(5) . . . . ?
C8SB O4SB C5SB C6SB -134(3) . . . . ?
C7SB O4SB C5SB C6SB 168(3) . . . . ?
C7SB O4SB C5SB C8SB -57.3(13) . . . . ?
C5SB O4SB C7SB C8SB 89(3) . . . . ?
C5SB O4SB C8SB C7SB -113(2) . . . . ?
C7SB O4SB C8SB C5SB 113(2) . . . . ?
O4SB C7SB C8SB C5SB -38.5(13) . . . . ?
